data_7055485
loop_
_publ_author_name
'Zhang, Lu-Yin'
'Li, Kang'
'Pan, Mei'
'Fan, Ya-Nan'
'Wang, Hai-Ping'
'Su, Cheng-Yong'

_publ_section_title
;
 Observation of cascade f \\rightarrow d \\rightarrow f energy transfer in
 sensitizing near-infrared (NIR) lanthanide complexes containing the
 Ru(ii) polypyridine metalloligand
;
_journal_issue 6
_journal_name_full 'New J. Chem.'
_journal_page_first 5379
_journal_paper_doi 10.1039/C6NJ00089D
_journal_volume 40
_journal_year 2016
_chemical_formula_sum 'C96 H104 F15 N18.5 O32.5 P2.5 Ru3 Tb'
_chemical_formula_weight 2861.53
_chemical_name_systematic
; 
 ? 
;
_space_group_IT_number 15
_symmetry_cell_setting monoclinic
_symmetry_space_group_name_Hall '-C 2yc'
_symmetry_space_group_name_H-M 'C 1 2/c 1'
_atom_sites_solution_hydrogens geom
_atom_sites_solution_primary direct
_atom_sites_solution_secondary difmap
_audit_creation_method SHELXL-97
_audit_update_record
;
2015-02-06 deposited with the CCDC.
2016-04-11 downloaded from the CCDC.
;
_cell_angle_alpha 90.00
_cell_angle_beta 108.316(2)
_cell_angle_gamma 90.00
_cell_formula_units_Z 8
_cell_length_a 23.9537(5)
_cell_length_b 41.5149(9)
_cell_length_c 23.8634(4)
_cell_measurement_temperature 150(2)
_cell_volume 22528.4(8)
_computing_structure_refinement 'SHELXL-97 (Sheldrick, 1997)'
_computing_structure_solution 'SHELXS-97 (Sheldrick, 1990)'
_diffrn_ambient_temperature 150(2)
_diffrn_measured_fraction_theta_full 0.965
_diffrn_measured_fraction_theta_max 0.965
_diffrn_measurement_device_type 'SuperNova, Single source at offset), Atlas'
_diffrn_radiation_monochromator mirror
_diffrn_radiation_source 'SuperNova (Cu) X-ray Source'
_diffrn_radiation_type CuK\a
_diffrn_radiation_wavelength 1.54178
_diffrn_reflns_av_R_equivalents 0.0645
_diffrn_reflns_av_sigmaI/netI 0.0940
_diffrn_reflns_limit_h_max 26
_diffrn_reflns_limit_h_min -26
_diffrn_reflns_limit_k_max 44
_diffrn_reflns_limit_k_min -46
_diffrn_reflns_limit_l_max 26
_diffrn_reflns_limit_l_min -22
_diffrn_reflns_number 30200
_diffrn_reflns_theta_full 61.33
_diffrn_reflns_theta_max 61.33
_diffrn_reflns_theta_min 2.89
_exptl_absorpt_coefficient_mu 7.534
_exptl_absorpt_correction_T_max 0.7045
_exptl_absorpt_correction_T_min 0.3142
_exptl_absorpt_correction_type multi-scan
_exptl_absorpt_process_details
;
CrysAlisPro, Agilent Technologies,
Version 1.171.35.21 (release 20-01-2012 CrysAlis171 .NET)
(compiled Jan 23 2012,18:06:46)
Empirical absorption correction using spherical harmonics,
 implemented in SCALE3 ABSPACK scaling algorithm.
;
_exptl_crystal_colour red
_exptl_crystal_density_diffrn 1.687
_exptl_crystal_density_method 'not measured'
_exptl_crystal_description block
_exptl_crystal_F_000 11512
_exptl_crystal_size_max 0.20
_exptl_crystal_size_mid 0.15
_exptl_crystal_size_min 0.05
_refine_diff_density_max 1.369
_refine_diff_density_min -0.922
_refine_diff_density_rms 0.147
_refine_ls_extinction_method none
_refine_ls_goodness_of_fit_ref 1.035
_refine_ls_hydrogen_treatment mixed
_refine_ls_matrix_type full
_refine_ls_number_parameters 1494
_refine_ls_number_reflns 16789
_refine_ls_number_restraints 143
_refine_ls_restrained_S_all 1.056
_refine_ls_R_factor_all 0.1222
_refine_ls_R_factor_gt 0.0826
_refine_ls_shift/su_max 0.001
_refine_ls_shift/su_mean 0.000
_refine_ls_structure_factor_coef Fsqd
_refine_ls_weighting_details 'calc w=1/[\s^2^(Fo^2^)+(0.1378P)^2^+69.9603P] where P=(Fo^2^+2Fc^2^)/3'
_refine_ls_weighting_scheme calc
_refine_ls_wR_factor_gt 0.2135
_refine_ls_wR_factor_ref 0.2516
_reflns_number_gt 11219
_reflns_number_total 16789
_reflns_threshold_expression >2sigma(I)
_cod_data_source_file c6nj00089d2.cif
_cod_data_source_block 1
_cod_depositor_comments 'Adding full bibliography for 7055485.cif.'
_cod_original_sg_symbol_H-M C2/c
_cod_original_formula_sum 'C96 H104 F15 N18.50 O32.50 P2.50 Ru3 Tb'
_cod_database_code 7055485

loop_
_symmetry_equiv_pos_as_xyz
'x, y, z'
'-x, y, -z+1/2'
'x+1/2, y+1/2, z'
'-x+1/2, y+1/2, -z+1/2'
'-x, -y, -z'
'x, -y, z-1/2'
'-x+1/2, -y+1/2, -z'
'x+1/2, -y+1/2, z-1/2'

loop_
_atom_site_label
_atom_site_type_symbol
_atom_site_fract_x
_atom_site_fract_y
_atom_site_fract_z
_atom_site_U_iso_or_equiv
_atom_site_adp_type
_atom_site_occupancy
_atom_site_symmetry_multiplicity
_atom_site_calc_flag
_atom_site_refinement_flags
Ru1 Ru 0.17593(4) 0.03120(3) 0.78473(4) 0.0573(3) Uani 1 1 d .
Ru2 Ru 0.67876(5) -0.14828(2) 0.80361(4) 0.0595(3) Uani 1 1 d .
Ru3 Ru 0.69497(4) 0.18785(2) 0.80773(4) 0.0566(3) Uani 1 1 d .
Tb1 Tb 0.46643(3) 0.022090(15) 0.61627(2) 0.0360(2) Uani 1 1 d .
C1 C 0.2385(8) 0.0764(4) 0.8854(7) 0.089(5) Uani 1 1 d .
H1A H 0.2670 0.0599 0.8988 0.107 Uiso 1 1 calc R
C2 C 0.2441(10) 0.1038(5) 0.9172(8) 0.108(6) Uani 1 1 d .
H2A H 0.2758 0.1064 0.9528 0.130 Uiso 1 1 calc R
C3 C 0.2037(11) 0.1276(5) 0.8976(11) 0.121(7) Uani 1 1 d .
H3A H 0.2076 0.1468 0.9200 0.145 Uiso 1 1 calc R
C4 C 0.1582(11) 0.1247(5) 0.8470(9) 0.114(7) Uani 1 1 d .
H4A H 0.1300 0.1414 0.8335 0.137 Uiso 1 1 calc R
C5 C 0.1548(8) 0.0963(4) 0.8159(7) 0.086(5) Uani 1 1 d .
C6 C 0.1081(6) 0.0905(5) 0.7587(7) 0.081(5) Uani 1 1 d .
C7 C 0.0656(8) 0.1129(5) 0.7331(9) 0.108(7) Uani 1 1 d .
H7A H 0.0617 0.1327 0.7513 0.129 Uiso 1 1 calc R
C8 C 0.0275(8) 0.1033(6) 0.6757(10) 0.113(7) Uani 1 1 d U
H8A H -0.0036 0.1175 0.6560 0.136 Uiso 1 1 calc R
C9 C 0.0327(7) 0.0755(5) 0.6478(9) 0.103(6) Uani 1 1 d U
H9 H 0.0081 0.0706 0.6090 0.123 Uiso 1 1 calc R
C10 C 0.0753(6) 0.0553(4) 0.6792(6) 0.080(4) Uani 1 1 d .
H10A H 0.0788 0.0350 0.6621 0.096 Uiso 1 1 calc R
C11 C 0.1018(6) 0.0257(5) 0.8678(6) 0.096(6) Uani 1 1 d .
H11 H 0.1175 0.0460 0.8831 0.115 Uiso 1 1 calc R
C12 C 0.0646(7) 0.0092(7) 0.8923(7) 0.108(8) Uani 1 1 d .
H12A H 0.0536 0.0191 0.9232 0.130 Uiso 1 1 calc R
C13 C 0.0444(9) -0.0193(8) 0.8742(11) 0.145(13) Uani 1 1 d .
H13A H 0.0211 -0.0307 0.8933 0.174 Uiso 1 1 calc R
C14 C 0.0573(8) -0.0326(7) 0.8269(10) 0.135(9) Uani 1 1 d .
H14A H 0.0409 -0.0528 0.8113 0.162 Uiso 1 1 calc R
C15 C 0.0933(6) -0.0167(5) 0.8030(8) 0.090(6) Uani 1 1 d .
C16 C 0.1112(6) -0.0287(4) 0.7523(8) 0.087(5) Uani 1 1 d .
C17 C 0.0920(8) -0.0587(5) 0.7214(11) 0.107(6) Uani 1 1 d .
H17A H 0.0664 -0.0723 0.7340 0.128 Uiso 1 1 calc R
C18 C 0.1095(9) -0.0678(6) 0.6750(10) 0.115(6) Uani 1 1 d .
H18A H 0.0966 -0.0875 0.6547 0.139 Uiso 1 1 calc R
C19 C 0.1462(7) -0.0475(5) 0.6590(7) 0.091(5) Uani 1 1 d .
H19A H 0.1599 -0.0532 0.6270 0.109 Uiso 1 1 calc R
C20 C 0.1636(7) -0.0194(4) 0.6878(6) 0.084(5) Uani 1 1 d .
H20A H 0.1884 -0.0057 0.6742 0.101 Uiso 1 1 calc R
C21 C 0.2423(5) -0.0139(3) 0.8850(5) 0.057(3) Uani 1 1 d .
H21A H 0.2106 -0.0111 0.9004 0.069 Uiso 1 1 calc R
C22 C 0.2858(5) -0.0351(3) 0.9120(4) 0.047(3) Uani 1 1 d .
H22A H 0.2833 -0.0474 0.9447 0.056 Uiso 1 1 calc R
C23 C 0.3338(5) -0.0389(3) 0.8918(4) 0.048(3) Uani 1 1 d .
C24 C 0.3373(4) -0.0197(3) 0.8447(4) 0.040(2) Uani 1 1 d .
H24A H 0.3705 -0.0208 0.8311 0.048 Uiso 1 1 calc R
C25 C 0.2906(4) 0.0012(2) 0.8183(4) 0.037(2) Uani 1 1 d .
C26 C 0.2887(5) 0.0220(3) 0.7676(4) 0.043(2) Uani 1 1 d .
C27 C 0.3317(5) 0.0209(3) 0.7403(4) 0.041(2) Uani 1 1 d .
H27A H 0.3651 0.0074 0.7555 0.049 Uiso 1 1 calc R
C28 C 0.3263(5) 0.0396(3) 0.6907(4) 0.040(2) Uani 1 1 d .
C29 C 0.2775(4) 0.0596(3) 0.6702(4) 0.046(3) Uani 1 1 d .
H29A H 0.2729 0.0733 0.6372 0.056 Uiso 1 1 calc R
C30 C 0.2362(5) 0.0589(3) 0.6994(5) 0.050(3) Uani 1 1 d .
H30A H 0.2027 0.0724 0.6852 0.060 Uiso 1 1 calc R
C31 C 0.3802(5) -0.0637(3) 0.9186(4) 0.043(3) Uani 1 1 d .
C32 C 0.3719(4) 0.0357(3) 0.6601(4) 0.038(2) Uani 1 1 d .
C33 C 0.7233(9) -0.1121(4) 0.7145(6) 0.088(5) Uani 1 1 d .
H33A H 0.6859 -0.1020 0.7028 0.105 Uiso 1 1 calc R
C34 C 0.7598(10) -0.1046(4) 0.6850(8) 0.100(5) Uani 1 1 d .
H34A H 0.7487 -0.0897 0.6533 0.120 Uiso 1 1 calc R
C35 C 0.8141(10) -0.1189(5) 0.7017(8) 0.107(6) Uani 1 1 d .
H35A H 0.8415 -0.1142 0.6815 0.129 Uiso 1 1 calc R
C36 C 0.8285(8) -0.1404(4) 0.7489(8) 0.086(4) Uani 1 1 d .
H36A H 0.8662 -0.1503 0.7615 0.103 Uiso 1 1 calc R
C37 C 0.7885(7) -0.1472(4) 0.7766(7) 0.077(4) Uani 1 1 d .
C38 C 0.7991(6) -0.1707(3) 0.8258(6) 0.064(3) Uani 1 1 d .
C39 C 0.8519(6) -0.1862(4) 0.8504(7) 0.080(4) Uani 1 1 d .
H39A H 0.8845 -0.1816 0.8371 0.097 Uiso 1 1 calc R
C40 C 0.8572(8) -0.2087(4) 0.8944(7) 0.093(5) Uani 1 1 d .
H40A H 0.8928 -0.2202 0.9113 0.112 Uiso 1 1 calc R
C41 C 0.8101(8) -0.2138(4) 0.9125(6) 0.085(5) Uani 1 1 d .
H41A H 0.8129 -0.2290 0.9430 0.102 Uiso 1 1 calc R
C42 C 0.7576(6) -0.1973(3) 0.8878(5) 0.069(4) Uani 1 1 d .
H42A H 0.7254 -0.2014 0.9019 0.083 Uiso 1 1 calc R
C43 C 0.6536(9) -0.1899(4) 0.6934(6) 0.103(6) Uani 1 1 d .
H43A H 0.6781 -0.1753 0.6811 0.124 Uiso 1 1 calc R
C44 C 0.6278(9) -0.2152(5) 0.6560(8) 0.104(6) Uani 1 1 d U
H44A H 0.6352 -0.2180 0.6195 0.125 Uiso 1 1 calc R
C45 C 0.5936(9) -0.2349(5) 0.6719(9) 0.115(7) Uani 1 1 d U
H45A H 0.5745 -0.2514 0.6452 0.138 Uiso 1 1 calc R
C46 C 0.5831(8) -0.2329(4) 0.7287(9) 0.105(6) Uani 1 1 d .
H46 H 0.5605 -0.2483 0.7417 0.126 Uiso 1 1 calc R
C47 C 0.6103(7) -0.2056(4) 0.7631(7) 0.088(5) Uani 1 1 d .
C48 C 0.5989(6) -0.1985(3) 0.8186(6) 0.069(4) Uani 1 1 d .
C49 C 0.5656(8) -0.2158(4) 0.8436(8) 0.097(6) Uani 1 1 d .
H49A H 0.5480 -0.2352 0.8255 0.116 Uiso 1 1 calc R
C50 C 0.5570(7) -0.2060(5) 0.8933(8) 0.093(5) Uani 1 1 d .
H50A H 0.5347 -0.2189 0.9114 0.112 Uiso 1 1 calc R
C51 C 0.5804(7) -0.1770(4) 0.9188(6) 0.082(4) Uani 1 1 d .
H51A H 0.5733 -0.1692 0.9534 0.098 Uiso 1 1 calc R
C52 C 0.6139(6) -0.1602(4) 0.8926(5) 0.070(4) Uani 1 1 d .
H52A H 0.6300 -0.1402 0.9094 0.084 Uiso 1 1 calc R
C53 C 0.5664(6) -0.1213(3) 0.7169(5) 0.067(4) Uani 1 1 d .
H53A H 0.5575 -0.1428 0.7030 0.080 Uiso 1 1 calc R
C54 C 0.5304(6) -0.0958(3) 0.6874(5) 0.062(3) Uani 1 1 d .
H54A H 0.4983 -0.1000 0.6527 0.074 Uiso 1 1 calc R
C55 C 0.5415(5) -0.0648(3) 0.7087(4) 0.049(3) Uani 1 1 d .
C56 C 0.5882(5) -0.0599(3) 0.7606(4) 0.046(3) Uani 1 1 d .
H56A H 0.5959 -0.0388 0.7769 0.056 Uiso 1 1 calc R
C57 C 0.6226(5) -0.0848(3) 0.7880(4) 0.046(3) Uani 1 1 d .
C58 C 0.6730(5) -0.0819(3) 0.8432(4) 0.047(3) Uani 1 1 d .
C59 C 0.6868(5) -0.0538(3) 0.8753(4) 0.052(3) Uani 1 1 d .
H59A H 0.6630 -0.0351 0.8629 0.063 Uiso 1 1 calc R
C60 C 0.7356(5) -0.0526(3) 0.9260(4) 0.050(3) Uani 1 1 d .
C61 C 0.7675(5) -0.0808(3) 0.9429(5) 0.060(3) Uani 1 1 d .
H61A H 0.8007 -0.0809 0.9775 0.072 Uiso 1 1 calc R
C62 C 0.7514(5) -0.1090(3) 0.9098(5) 0.059(3) Uani 1 1 d .
H62A H 0.7737 -0.1281 0.9224 0.071 Uiso 1 1 calc R
C63 C 0.5102(5) -0.0364(3) 0.6748(4) 0.045(3) Uani 1 1 d .
C64 C 0.7523(5) -0.0212(3) 0.9601(5) 0.058(3) Uani 1 1 d .
C65 C 0.5843(6) 0.2063(4) 0.7082(5) 0.070(4) Uani 1 1 d .
H65A H 0.5858 0.1849 0.6947 0.084 Uiso 1 1 calc R
C66 C 0.5398(7) 0.2260(4) 0.6771(6) 0.079(4) Uani 1 1 d .
H66A H 0.5099 0.2181 0.6435 0.094 Uiso 1 1 calc R
C67 C 0.5386(7) 0.2577(5) 0.6951(8) 0.098(5) Uani 1 1 d .
H67A H 0.5087 0.2721 0.6736 0.117 Uiso 1 1 calc R
C68 C 0.5817(8) 0.2676(4) 0.7449(7) 0.091(5) Uani 1 1 d .
H68A H 0.5814 0.2891 0.7584 0.109 Uiso 1 1 calc R
C69 C 0.6257(7) 0.2467(3) 0.7758(6) 0.078(4) Uani 1 1 d .
C70 C 0.6760(7) 0.2553(4) 0.8275(7) 0.081(4) Uani 1 1 d .
C71 C 0.6801(10) 0.2857(4) 0.8544(9) 0.114(7) Uani 1 1 d .
H71A H 0.6505 0.3015 0.8398 0.137 Uiso 1 1 calc R
C72 C 0.7276(12) 0.2916(5) 0.9016(11) 0.144(10) Uani 1 1 d .
H72A H 0.7322 0.3122 0.9199 0.173 Uiso 1 1 calc R
C73 C 0.7703(10) 0.2676(5) 0.9242(9) 0.129(8) Uani 1 1 d .
H73A H 0.8030 0.2719 0.9583 0.155 Uiso 1 1 calc R
C74 C 0.7647(7) 0.2376(4) 0.8966(6) 0.085(5) Uani 1 1 d .
H74A H 0.7941 0.2216 0.9107 0.102 Uiso 1 1 calc R
C75 C 0.7368(8) 0.2114(4) 0.7073(7) 0.086(5) Uani 1 1 d .
H75A H 0.6973 0.2183 0.6898 0.104 Uiso 1 1 calc R
C76 C 0.7765(9) 0.2177(4) 0.6780(7) 0.091(5) Uani 1 1 d .
H76 H 0.7660 0.2295 0.6420 0.109 Uiso 1 1 calc R
C77 C 0.8322(9) 0.2061(5) 0.7035(7) 0.101(6) Uani 1 1 d .
H77A H 0.8603 0.2088 0.6833 0.121 Uiso 1 1 calc R
C78 C 0.8488(7) 0.1908(4) 0.7561(6) 0.081(4) Uani 1 1 d .
H78A H 0.8881 0.1837 0.7737 0.097 Uiso 1 1 calc R
C79 C 0.8073(6) 0.1859(3) 0.7830(5) 0.062(3) Uani 1 1 d .
C80 C 0.8176(6) 0.1673(3) 0.8383(6) 0.065(3) Uani 1 1 d .
C81 C 0.8721(6) 0.1535(4) 0.8692(6) 0.075(4) Uani 1 1 d .
H81A H 0.9058 0.1565 0.8570 0.089 Uiso 1 1 calc R
C82 C 0.8742(6) 0.1354(4) 0.9179(7) 0.081(4) Uani 1 1 d .
H82A H 0.9103 0.1255 0.9395 0.097 Uiso 1 1 calc R
C83 C 0.8269(6) 0.1312(4) 0.9360(6) 0.074(4) Uani 1 1 d .
H83A H 0.8291 0.1179 0.9691 0.089 Uiso 1 1 calc R
C84 C 0.7747(6) 0.1466(3) 0.9053(5) 0.070(4) Uani 1 1 d .
H84A H 0.7415 0.1446 0.9188 0.083 Uiso 1 1 calc R
C85 C 0.6712(5) 0.1316(3) 0.7225(4) 0.049(3) Uani 1 1 d .
H85A H 0.7018 0.1404 0.7097 0.059 Uiso 1 1 calc R
C86 C 0.6408(5) 0.1045(3) 0.6916(4) 0.047(3) Uani 1 1 d .
H86A H 0.6512 0.0948 0.6602 0.057 Uiso 1 1 calc R
C87 C 0.5950(5) 0.0930(2) 0.7097(4) 0.042(2) Uani 1 1 d .
C88 C 0.5849(5) 0.1063(3) 0.7585(4) 0.042(2) Uani 1 1 d .
H88A H 0.5553 0.0975 0.7726 0.050 Uiso 1 1 calc R
C89 C 0.6179(5) 0.1325(3) 0.7871(4) 0.042(2) Uani 1 1 d .
C90 C 0.6072(5) 0.1480(3) 0.8374(4) 0.049(3) Uani 1 1 d .
C91 C 0.5667(5) 0.1383(3) 0.8633(4) 0.049(3) Uani 1 1 d .
H91A H 0.5438 0.1195 0.8497 0.059 Uiso 1 1 calc R
C92 C 0.5593(6) 0.1563(3) 0.9104(4) 0.056(3) Uani 1 1 d .
C93 C 0.5941(7) 0.1826(3) 0.9296(5) 0.072(4) Uani 1 1 d .
H93A H 0.5904 0.1949 0.9619 0.086 Uiso 1 1 calc R
C94 C 0.6343(6) 0.1914(3) 0.9023(5) 0.065(3) Uani 1 1 d .
H94A H 0.6581 0.2098 0.9165 0.079 Uiso 1 1 calc R
C95 C 0.5542(4) 0.0668(2) 0.6764(4) 0.037(2) Uani 1 1 d .
C96 C 0.5143(7) 0.1464(3) 0.9386(5) 0.060(3) Uani 1 1 d .
N1 N 0.1938(5) 0.0719(3) 0.8353(5) 0.064(3) Uani 1 1 d .
N2 N 0.1138(5) 0.0619(3) 0.7338(5) 0.074(3) Uani 1 1 d .
N3 N 0.1156(5) 0.0122(4) 0.8210(5) 0.079(4) Uani 1 1 d .
N4 N 0.1480(4) -0.0097(3) 0.7341(5) 0.066(3) Uani 1 1 d .
N5 N 0.2427(4) 0.0036(2) 0.8370(3) 0.049(2) Uani 1 1 d .
N6 N 0.2403(4) 0.0407(2) 0.7462(3) 0.051(2) Uani 1 1 d .
N7 N 0.7348(6) -0.1331(3) 0.7597(5) 0.072(3) Uani 1 1 d .
N8 N 0.7517(5) -0.1761(2) 0.8447(4) 0.061(3) Uani 1 1 d .
N9 N 0.6457(6) -0.1851(3) 0.7451(5) 0.077(3) Uani 1 1 d .
N10 N 0.6254(5) -0.1706(3) 0.8440(4) 0.064(3) Uani 1 1 d .
N11 N 0.6138(5) -0.1156(2) 0.7648(4) 0.060(3) Uani 1 1 d .
N12 N 0.7045(4) -0.1094(2) 0.8600(4) 0.058(3) Uani 1 1 d .
N13 N 0.6264(5) 0.2162(2) 0.7574(4) 0.063(3) Uani 1 1 d .
N14 N 0.7159(5) 0.2316(3) 0.8485(5) 0.073(3) Uani 1 1 d .
N15 N 0.7506(5) 0.1961(2) 0.7596(4) 0.066(3) Uani 1 1 d .
N16 N 0.7702(4) 0.1641(2) 0.8574(4) 0.056(3) Uani 1 1 d .
N17 N 0.6604(4) 0.1454(2) 0.7676(4) 0.046(2) Uani 1 1 d .
N18 N 0.6414(4) 0.1752(2) 0.8563(4) 0.051(2) Uani 1 1 d .
N19 N 0.0000 0.1897(8) 0.7500 0.22(3) Uani 1 2 d S
O1W O 0.3858(3) 0.00638(18) 0.5338(3) 0.0462(17) Uani 1 1 d .
O1 O 0.3681(5) -0.0851(3) 0.9473(6) 0.113(4) Uani 1 1 d .
O2W O 0.5193(3) -0.0035(2) 0.5584(3) 0.058(2) Uani 1 1 d .
O2 O 0.4292(4) -0.0599(2) 0.9147(4) 0.072(2) Uani 1 1 d .
O3 O 0.4048(3) 0.01112(18) 0.6745(3) 0.0437(17) Uani 1 1 d .
O3W O 0.4629(3) 0.06497(17) 0.5497(3) 0.0457(17) Uani 1 1 d .
O4 O 0.3778(3) 0.05570(17) 0.6231(3) 0.0420(16) Uani 1 1 d .
O4W O 0.6198(4) 0.0410(2) 0.5498(3) 0.061(2) Uani 1 1 d .
O5 O 0.4630(3) -0.03981(18) 0.6330(3) 0.0510(19) Uani 1 1 d .
O5W O 0.2849(6) 0.0860(4) 0.5402(5) 0.134(5) Uani 1 1 d .
O6 O 0.5344(3) -0.00894(17) 0.6898(3) 0.0439(17) Uani 1 1 d .
O6W O 0.3787(5) 0.1264(4) 0.9409(5) 0.119(4) Uani 1 1 d .
O7 O 0.7173(3) 0.00143(19) 0.9483(3) 0.0520(19) Uani 1 1 d .
O7W O 0.3502(8) 0.1933(5) 0.9218(6) 0.172(8) Uani 1 1 d .
O8 O 0.8018(5) -0.0212(2) 0.9977(5) 0.097(4) Uani 1 1 d .
O8W O 0.7134(7) -0.2087(4) 1.0072(6) 0.141(5) Uani 1 1 d .
O9 O 0.5696(3) 0.04926(17) 0.6405(3) 0.0461(17) Uani 1 1 d .
O9W O 0.4069(9) -0.0852(3) 0.5440(5) 0.157(7) Uani 1 1 d .
O10 O 0.5059(3) 0.06472(18) 0.6841(3) 0.0432(17) Uani 1 1 d .
O10W O 0.8214(7) 0.2385(4) 0.5634(5) 0.148(6) Uani 1 1 d .
O11 O 0.4824(3) 0.1234(2) 0.9192(3) 0.058(2) Uani 1 1 d .
O11W O 0.1888(8) 0.0485(4) 0.5009(6) 0.164(8) Uani 1 1 d .
O12 O 0.5154(7) 0.1627(3) 0.9827(5) 0.122(5) Uani 1 1 d .
O12W O 0.5018(9) -0.1167(5) 0.5600(7) 0.205(11) Uani 1 1 d .
O13 O 0.0000 0.2163(9) 0.7500 0.31(3) Uani 1 2 d S
O14W O 0.6379(9) -0.1498(4) 0.5734(7) 0.162(6) Uani 1 1 d .
O14 O 0.0128(12) 0.1797(7) 0.7944(12) 0.260(16) Uani 1 1 d .
O15W O 0.5438(11) -0.2192(4) 1.0250(9) 0.194(8) Uani 1 1 d .
O16W O 0.8546(9) -0.0888(5) 0.5910(9) 0.181(7) Uiso 1 1 d .
O17W O 0.7752(11) 0.3608(6) 0.9750(11) 0.234(10) Uiso 1 1 d .
O19W O 0.091(2) 0.0218(10) 1.032(2) 0.39(2) Uiso 1 1 d .
O18W O 0.6741(14) 0.3499(8) 0.9257(14) 0.304(15) Uiso 1 1 d .
O13W O 0.1011(13) 0.0403(7) 0.5559(13) 0.272(13) Uiso 1 1 d .
P1 P 1.0000 -0.14330(18) 0.7500 0.115(3) Uani 1 2 d SD
F1 F 1.0311(6) -0.1456(7) 0.7031(7) 0.257(12) Uani 1 1 d D
P2 P 0.9197(3) -0.1301(2) 1.0116(4) 0.180(3) Uani 1 1 d DU
F2 F 0.9577(12) -0.1657(5) 0.7078(8) 0.299(14) Uani 1 1 d D
P3 P 0.9227(3) 0.21884(17) 1.0252(3) 0.165(3) Uani 1 1 d D
F3 F 1.0385(11) -0.1170(5) 0.7832(9) 0.293(14) Uani 1 1 d D
F4 F 0.8978(7) -0.1133(5) 0.9494(6) 0.198(6) Uani 1 1 d DU
F5 F 0.9019(6) -0.1009(3) 1.0429(5) 0.147(4) Uani 1 1 d DU
F6 F 0.9439(9) -0.1474(4) 1.0719(7) 0.254(8) Uani 1 1 d DU
F7 F 0.9389(9) -0.1595(5) 0.9802(9) 0.259(8) Uani 1 1 d DU
F8 F 0.9842(6) -0.1157(5) 1.0231(8) 0.228(7) Uani 1 1 d DU
F9 F 0.8567(6) -0.1459(4) 0.9999(6) 0.179(5) Uani 1 1 d DU
F10 F 0.9231(9) 0.2396(4) 1.0759(7) 0.230(9) Uani 1 1 d D
F11 F 0.9891(6) 0.2246(7) 1.0495(9) 0.298(15) Uani 1 1 d D
F12 F 0.9332(16) 0.2054(7) 0.9708(11) 0.363(19) Uani 1 1 d D
F13 F 0.8601(7) 0.2061(5) 1.0057(7) 0.230(9) Uani 1 1 d D
F14 F 0.9088(8) 0.2510(4) 0.9889(8) 0.221(8) Uani 1 1 d D
F15 F 0.9330(10) 0.1906(5) 1.0682(13) 0.35(2) Uani 1 1 d D

loop_
_atom_site_aniso_label
_atom_site_aniso_U_11
_atom_site_aniso_U_22
_atom_site_aniso_U_33
_atom_site_aniso_U_23
_atom_site_aniso_U_13
_atom_site_aniso_U_12
Ru1 0.0446(5) 0.0826(7) 0.0460(5) 0.0194(5) 0.0161(4) 0.0106(5)
Ru2 0.0811(7) 0.0469(6) 0.0399(5) 0.0025(4) 0.0041(4) 0.0188(5)
Ru3 0.0650(6) 0.0466(5) 0.0444(5) 0.0013(4) -0.0025(4) -0.0147(5)
Tb1 0.0426(4) 0.0409(4) 0.0205(3) -0.0015(2) 0.0044(2) 0.0011(3)
C1 0.106(13) 0.106(13) 0.068(10) -0.007(9) 0.044(10) -0.016(10)
C2 0.136(17) 0.123(17) 0.074(11) -0.013(11) 0.045(11) 0.010(14)
C3 0.16(2) 0.083(13) 0.132(19) -0.005(13) 0.069(17) 0.023(14)
C4 0.147(19) 0.115(16) 0.090(13) 0.016(12) 0.052(13) 0.036(14)
C5 0.107(12) 0.091(12) 0.081(10) 0.013(9) 0.058(10) 0.032(10)
C6 0.066(9) 0.108(13) 0.086(11) 0.041(10) 0.046(8) 0.026(9)
C7 0.101(13) 0.119(15) 0.119(15) 0.050(12) 0.059(12) 0.060(12)
C8 0.064(10) 0.161(18) 0.121(17) 0.072(13) 0.039(11) 0.035(13)
C9 0.062(9) 0.151(16) 0.099(13) 0.064(12) 0.031(9) 0.010(12)
C10 0.061(8) 0.114(13) 0.067(9) 0.036(9) 0.024(7) 0.004(9)
C11 0.051(8) 0.183(19) 0.056(8) 0.050(10) 0.019(7) 0.029(10)
C12 0.048(9) 0.22(3) 0.057(9) 0.054(13) 0.017(7) 0.011(12)
C13 0.063(12) 0.25(3) 0.118(19) 0.11(2) 0.023(12) -0.020(15)
C14 0.065(10) 0.23(3) 0.105(15) 0.088(17) 0.017(10) -0.014(13)
C15 0.047(8) 0.120(15) 0.092(12) 0.058(11) 0.008(8) -0.022(9)
C16 0.053(8) 0.097(13) 0.098(12) 0.046(10) 0.005(8) 0.007(9)
C17 0.072(11) 0.077(13) 0.159(19) 0.035(13) 0.020(12) -0.002(10)
C18 0.088(13) 0.113(17) 0.132(18) -0.007(14) 0.016(13) -0.002(12)
C19 0.072(10) 0.110(14) 0.083(11) 0.019(10) 0.011(9) 0.011(10)
C20 0.085(11) 0.098(13) 0.049(8) 0.007(8) -0.005(8) -0.005(9)
C21 0.058(7) 0.082(9) 0.038(6) 0.004(6) 0.023(5) -0.002(7)
C22 0.044(6) 0.063(7) 0.031(5) 0.015(5) 0.009(5) 0.003(6)
C23 0.051(6) 0.060(7) 0.029(5) -0.001(5) 0.007(5) 0.003(6)
C24 0.032(5) 0.056(7) 0.025(5) 0.002(4) -0.001(4) -0.004(5)
C25 0.044(6) 0.047(6) 0.023(5) 0.003(4) 0.014(4) 0.008(5)
C26 0.046(6) 0.052(7) 0.029(5) 0.003(4) 0.009(4) 0.006(5)
C27 0.043(6) 0.049(6) 0.031(5) 0.006(4) 0.013(4) 0.002(5)
C28 0.049(6) 0.047(6) 0.022(5) -0.005(4) 0.009(4) -0.010(5)
C29 0.041(6) 0.062(7) 0.031(5) 0.013(5) 0.004(4) 0.006(5)
C30 0.046(6) 0.052(7) 0.054(7) 0.016(5) 0.018(5) 0.015(5)
C31 0.058(7) 0.045(7) 0.026(5) 0.017(4) 0.013(5) 0.000(6)
C32 0.042(6) 0.050(6) 0.020(5) 0.003(4) 0.006(4) -0.007(5)
C33 0.132(14) 0.073(10) 0.057(8) 0.009(7) 0.029(9) 0.023(10)
C34 0.136(16) 0.089(13) 0.087(12) 0.021(10) 0.052(12) 0.020(12)
C35 0.136(18) 0.093(14) 0.110(14) -0.013(11) 0.064(13) -0.042(13)
C36 0.099(12) 0.065(10) 0.099(12) 0.001(9) 0.037(10) -0.004(9)
C37 0.086(11) 0.062(9) 0.079(10) -0.015(7) 0.022(8) -0.004(8)
C38 0.079(9) 0.046(7) 0.068(8) -0.012(6) 0.022(7) 0.009(7)
C39 0.064(9) 0.086(11) 0.091(11) -0.004(9) 0.023(8) 0.002(8)
C40 0.077(11) 0.104(14) 0.089(11) 0.019(10) 0.015(9) 0.030(10)
C41 0.111(13) 0.061(9) 0.066(9) 0.015(7) 0.004(9) 0.026(9)
C42 0.081(9) 0.071(9) 0.049(7) 0.009(7) 0.012(6) 0.017(8)
C43 0.167(18) 0.080(11) 0.046(8) -0.011(7) 0.009(9) 0.051(11)
C44 0.118(15) 0.105(14) 0.076(11) -0.039(11) 0.011(10) 0.039(10)
C45 0.116(16) 0.092(14) 0.095(15) -0.038(11) -0.027(11) 0.018(10)
C46 0.108(13) 0.058(10) 0.112(14) -0.021(9) -0.019(11) 0.019(9)
C47 0.087(11) 0.069(10) 0.075(10) -0.021(8) -0.023(8) 0.031(9)
C48 0.074(9) 0.047(8) 0.063(8) 0.002(7) -0.010(7) 0.010(7)
C49 0.111(14) 0.064(10) 0.088(12) 0.002(9) -0.007(10) -0.023(10)
C50 0.083(11) 0.098(13) 0.088(12) 0.015(10) 0.010(9) -0.022(10)
C51 0.089(11) 0.090(11) 0.059(8) 0.011(8) 0.011(8) 0.007(10)
C52 0.077(9) 0.074(9) 0.049(7) 0.020(7) 0.006(7) 0.004(8)
C53 0.098(10) 0.040(7) 0.043(7) -0.002(5) -0.005(6) 0.011(7)
C54 0.077(8) 0.048(7) 0.039(6) -0.012(5) -0.012(6) 0.003(6)
C55 0.059(7) 0.046(7) 0.033(5) -0.003(5) 0.002(5) 0.015(6)
C56 0.070(7) 0.035(6) 0.030(5) -0.004(4) 0.010(5) 0.006(6)
C57 0.056(7) 0.050(7) 0.028(5) 0.002(5) 0.006(5) 0.017(6)
C58 0.060(7) 0.045(7) 0.034(5) 0.008(5) 0.010(5) 0.018(6)
C59 0.058(7) 0.061(8) 0.032(6) 0.004(5) 0.006(5) 0.007(6)
C60 0.049(6) 0.061(7) 0.034(5) 0.003(5) 0.007(5) 0.003(6)
C61 0.061(7) 0.066(8) 0.039(6) 0.013(6) -0.005(5) 0.009(7)
C62 0.066(8) 0.055(8) 0.049(7) 0.006(6) 0.007(6) 0.019(6)
C63 0.059(7) 0.046(7) 0.030(5) 0.004(5) 0.013(5) 0.010(6)
C64 0.046(7) 0.078(9) 0.042(6) -0.006(6) 0.001(5) -0.007(7)
C65 0.071(8) 0.073(9) 0.048(7) 0.009(6) -0.009(6) -0.011(7)
C66 0.079(10) 0.061(9) 0.074(9) 0.002(7) -0.009(7) 0.008(8)
C67 0.081(11) 0.097(13) 0.092(12) 0.023(10) -0.006(9) 0.017(10)
C68 0.115(13) 0.053(9) 0.096(12) 0.015(8) 0.020(10) 0.009(9)
C69 0.090(10) 0.052(9) 0.075(9) 0.011(7) 0.001(8) -0.009(8)
C70 0.093(11) 0.061(9) 0.076(10) 0.001(7) 0.006(8) -0.013(9)
C71 0.145(17) 0.059(10) 0.116(14) -0.021(10) 0.009(13) -0.021(11)
C72 0.17(2) 0.060(12) 0.16(2) -0.025(13) -0.009(18) -0.023(14)
C73 0.141(18) 0.094(15) 0.113(15) -0.033(12) -0.016(13) -0.056(14)
C74 0.099(11) 0.074(10) 0.061(8) -0.004(7) -0.004(8) -0.029(9)
C75 0.090(11) 0.069(10) 0.083(10) 0.010(8) 0.004(9) -0.024(9)
C76 0.123(14) 0.076(11) 0.067(10) 0.007(8) 0.018(10) -0.038(11)
C77 0.132(16) 0.109(14) 0.063(10) -0.013(9) 0.033(10) -0.053(13)
C78 0.078(10) 0.097(12) 0.070(9) -0.002(8) 0.027(8) -0.025(9)
C79 0.068(8) 0.059(8) 0.049(7) -0.005(6) 0.005(6) -0.020(7)
C80 0.070(9) 0.058(8) 0.062(8) -0.017(6) 0.016(7) -0.028(7)
C81 0.061(8) 0.085(10) 0.070(9) -0.002(8) 0.009(7) -0.004(8)
C82 0.051(8) 0.090(11) 0.082(10) 0.011(9) -0.006(7) 0.001(8)
C83 0.068(9) 0.074(10) 0.066(9) 0.011(7) 0.001(7) -0.003(8)
C84 0.073(9) 0.069(9) 0.051(7) 0.001(6) -0.002(6) -0.014(7)
C85 0.049(6) 0.056(7) 0.035(6) 0.006(5) 0.004(5) -0.017(6)
C86 0.053(6) 0.053(7) 0.033(5) -0.006(5) 0.011(5) 0.005(6)
C87 0.050(6) 0.037(6) 0.035(5) -0.004(4) 0.007(5) 0.005(5)
C88 0.044(6) 0.044(6) 0.031(5) -0.002(4) 0.002(4) 0.008(5)
C89 0.045(6) 0.042(6) 0.032(5) 0.002(4) 0.001(4) 0.001(5)
C90 0.071(7) 0.043(6) 0.024(5) 0.007(4) 0.004(5) 0.005(6)
C91 0.073(8) 0.042(6) 0.028(5) 0.000(4) 0.010(5) 0.007(6)
C92 0.089(9) 0.043(7) 0.027(5) -0.001(5) 0.006(6) 0.002(6)
C93 0.111(12) 0.052(8) 0.038(6) -0.016(6) 0.004(7) 0.015(8)
C94 0.083(9) 0.053(8) 0.049(7) -0.005(6) 0.006(7) -0.007(7)
C95 0.043(6) 0.041(6) 0.024(5) 0.004(4) 0.008(4) 0.006(5)
C96 0.105(10) 0.050(7) 0.027(6) -0.010(5) 0.023(6) 0.003(8)
N1 0.067(7) 0.078(8) 0.055(6) 0.015(5) 0.030(6) 0.022(6)
N2 0.062(7) 0.101(10) 0.066(7) 0.037(7) 0.033(6) 0.018(7)
N3 0.044(6) 0.128(12) 0.067(7) 0.050(8) 0.021(5) 0.021(7)
N4 0.050(6) 0.082(8) 0.053(6) 0.023(6) -0.002(5) -0.002(6)
N5 0.056(6) 0.060(6) 0.031(4) 0.007(4) 0.012(4) 0.007(5)
N6 0.056(6) 0.069(7) 0.027(4) 0.020(4) 0.013(4) 0.007(5)
N7 0.096(9) 0.056(7) 0.056(6) -0.003(5) 0.012(6) 0.008(7)
N8 0.075(7) 0.047(6) 0.049(6) 0.001(5) 0.002(5) 0.016(5)
N9 0.098(9) 0.060(7) 0.060(7) 0.005(6) 0.007(6) 0.016(7)
N10 0.076(7) 0.061(7) 0.043(6) 0.000(5) 0.000(5) 0.019(6)
N11 0.085(7) 0.054(6) 0.028(5) 0.006(4) 0.000(5) 0.011(6)
N12 0.060(6) 0.064(7) 0.039(5) 0.007(4) -0.002(4) 0.014(5)
N13 0.077(7) 0.050(6) 0.048(6) 0.005(5) -0.003(5) -0.005(5)
N14 0.081(8) 0.057(7) 0.062(7) -0.002(5) -0.007(6) -0.029(6)
N15 0.081(8) 0.051(6) 0.054(6) 0.005(5) 0.003(5) -0.028(6)
N16 0.060(6) 0.058(6) 0.039(5) 0.006(4) 0.000(4) -0.012(5)
N17 0.052(5) 0.044(5) 0.034(5) 0.003(4) 0.002(4) -0.008(4)
N18 0.071(6) 0.031(5) 0.040(5) -0.004(4) 0.000(4) -0.011(5)
N19 0.41(8) 0.059(17) 0.32(6) 0.000 0.31(7) 0.000
O1W 0.050(4) 0.052(4) 0.024(3) -0.007(3) -0.006(3) -0.001(4)
O1 0.071(7) 0.099(9) 0.165(11) 0.077(9) 0.031(7) 0.009(6)
O2W 0.064(5) 0.076(6) 0.029(4) -0.013(4) 0.005(3) 0.027(4)
O2 0.048(5) 0.068(6) 0.094(7) 0.024(5) 0.015(5) 0.004(4)
O3 0.046(4) 0.049(4) 0.035(4) 0.002(3) 0.012(3) 0.005(4)
O3W 0.062(5) 0.043(4) 0.028(3) 0.004(3) 0.008(3) -0.010(4)
O4 0.042(4) 0.044(4) 0.035(4) 0.007(3) 0.005(3) -0.003(3)
O4W 0.089(6) 0.055(5) 0.047(4) -0.012(4) 0.031(4) -0.005(5)
O5 0.057(5) 0.051(5) 0.028(4) -0.007(3) -0.011(3) 0.003(4)
O5W 0.143(11) 0.183(14) 0.076(7) 0.032(8) 0.033(7) 0.098(11)
O6 0.055(4) 0.037(4) 0.033(4) 0.000(3) 0.005(3) -0.002(4)
O6W 0.087(8) 0.172(13) 0.101(8) -0.029(8) 0.033(7) -0.005(8)
O7 0.050(4) 0.054(5) 0.047(4) -0.001(4) 0.008(3) 0.009(4)
O7W 0.197(16) 0.215(18) 0.100(10) 0.049(11) 0.041(10) 0.111(14)
O8 0.076(7) 0.083(7) 0.094(7) -0.032(6) -0.027(6) 0.013(5)
O8W 0.154(13) 0.140(12) 0.136(11) 0.048(10) 0.057(10) 0.064(10)
O9 0.057(4) 0.045(4) 0.035(4) -0.006(3) 0.014(3) -0.005(4)
O9W 0.28(2) 0.086(9) 0.086(9) -0.018(7) 0.025(10) -0.043(11)
O10 0.044(4) 0.054(5) 0.028(3) -0.011(3) 0.005(3) -0.004(4)
O10W 0.172(14) 0.192(15) 0.078(8) -0.011(9) 0.038(8) -0.077(12)
O11 0.052(5) 0.071(6) 0.047(4) -0.013(4) 0.011(4) 0.011(4)
O11W 0.255(19) 0.159(13) 0.109(10) 0.058(9) 0.103(12) 0.123(14)
O12 0.201(14) 0.093(8) 0.113(9) -0.044(7) 0.110(10) -0.046(9)
O12W 0.28(2) 0.25(2) 0.121(11) -0.105(13) 0.127(13) -0.191(19)
O13 0.44(7) 0.13(3) 0.49(8) 0.000 0.32(6) 0.000
O14W 0.210(17) 0.146(14) 0.113(11) -0.008(10) 0.026(11) 0.011(13)
O14 0.23(3) 0.27(3) 0.21(3) -0.01(2) -0.02(2) -0.15(2)
O15W 0.27(2) 0.136(14) 0.22(2) 0.013(13) 0.126(18) 0.011(15)
P1 0.071(4) 0.089(5) 0.175(8) 0.000 0.026(5) 0.000
F1 0.090(9) 0.48(4) 0.205(17) -0.07(2) 0.047(10) 0.012(15)
P2 0.130(4) 0.197(5) 0.161(5) -0.052(4) -0.026(4) 0.057(4)
F2 0.44(4) 0.24(2) 0.24(2) -0.126(17) 0.13(2) -0.20(2)
P3 0.170(7) 0.109(5) 0.150(6) -0.060(4) -0.045(5) 0.027(5)
F3 0.36(3) 0.25(2) 0.23(2) 0.002(16) 0.014(18) -0.21(2)
F4 0.152(10) 0.260(13) 0.162(10) -0.002(10) 0.022(8) 0.001(10)
F5 0.134(8) 0.159(9) 0.130(8) -0.030(7) 0.014(6) 0.041(7)
F6 0.256(12) 0.201(12) 0.193(11) -0.009(10) -0.092(10) 0.059(11)
F7 0.216(12) 0.253(12) 0.246(12) -0.118(11) -0.014(10) 0.064(11)
F8 0.120(9) 0.295(13) 0.228(12) -0.096(11) -0.004(9) 0.031(10)
F9 0.163(10) 0.170(10) 0.150(9) -0.022(8) -0.028(8) 0.023(9)
F10 0.28(2) 0.162(14) 0.195(16) -0.079(13) 0.006(15) 0.020(15)
F11 0.121(12) 0.46(4) 0.24(2) -0.13(2) -0.048(13) 0.083(19)
F12 0.52(5) 0.33(3) 0.28(3) -0.21(3) 0.18(3) -0.13(3)
F13 0.197(16) 0.26(2) 0.155(13) 0.001(13) -0.055(12) -0.073(16)
F14 0.210(18) 0.157(15) 0.234(19) -0.005(14) -0.019(15) 0.010(13)
F15 0.171(18) 0.21(2) 0.55(5) 0.15(3) -0.06(2) -0.025(16)

loop_
_atom_type_symbol
_atom_type_description
_atom_type_scat_dispersion_real
_atom_type_scat_dispersion_imag
_atom_type_scat_source
C C 0.0181 0.0091 'International Tables Vol C Tables 4.2.6.8 and 6.1.1.4'
H H 0.0000 0.0000 'International Tables Vol C Tables 4.2.6.8 and 6.1.1.4'
N N 0.0311 0.0180 'International Tables Vol C Tables 4.2.6.8 and 6.1.1.4'
O O 0.0492 0.0322 'International Tables Vol C Tables 4.2.6.8 and 6.1.1.4'
F F 0.0727 0.0534 'International Tables Vol C Tables 4.2.6.8 and 6.1.1.4'
P P 0.2955 0.4335 'International Tables Vol C Tables 4.2.6.8 and 6.1.1.4'
Ru Ru 0.0552 3.2960 'International Tables Vol C Tables 4.2.6.8 and 6.1.1.4'
Tb Tb -9.1472 9.1891 'International Tables Vol C Tables 4.2.6.8 and 6.1.1.4'

loop_
_geom_angle_atom_site_label_1
_geom_angle_atom_site_label_2
_geom_angle_atom_site_label_3
_geom_angle
_geom_angle_site_symmetry_1
_geom_angle_site_symmetry_3
N1 Ru1 N5 97.2(4) . .
N1 Ru1 N2 79.3(5) . .
N5 Ru1 N2 175.4(5) . .
N1 Ru1 N3 96.5(5) . .
N5 Ru1 N3 92.6(4) . .
N2 Ru1 N3 90.8(4) . .
N1 Ru1 N6 93.4(4) . .
N5 Ru1 N6 80.1(3) . .
N2 Ru1 N6 97.0(4) . .
N3 Ru1 N6 168.4(5) . .
N1 Ru1 N4 173.3(4) . .
N5 Ru1 N4 86.7(4) . .
N2 Ru1 N4 97.1(5) . .
N3 Ru1 N4 77.9(5) . .
N6 Ru1 N4 92.6(4) . .
N7 Ru2 N10 171.0(4) . .
N7 Ru2 N11 95.3(4) . .
N10 Ru2 N11 90.8(4) . .
N7 Ru2 N9 93.2(5) . .
N10 Ru2 N9 79.5(5) . .
N11 Ru2 N9 96.3(4) . .
N7 Ru2 N8 79.8(5) . .
N10 Ru2 N8 94.8(4) . .
N11 Ru2 N8 172.4(4) . .
N9 Ru2 N8 89.7(4) . .
N7 Ru2 N12 89.1(4) . .
N10 Ru2 N12 98.6(4) . .
N11 Ru2 N12 78.9(4) . .
N9 Ru2 N12 174.9(4) . .
N8 Ru2 N12 95.2(4) . .
N15 Ru3 N14 90.8(5) . .
N15 Ru3 N18 174.7(4) . .
N14 Ru3 N18 93.5(4) . .
N15 Ru3 N17 96.9(4) . .
N14 Ru3 N17 170.5(5) . .
N18 Ru3 N17 79.1(4) . .
N15 Ru3 N16 78.3(4) . .
N14 Ru3 N16 96.4(4) . .
N18 Ru3 N16 98.1(4) . .
N17 Ru3 N16 90.6(4) . .
N15 Ru3 N13 96.7(4) . .
N14 Ru3 N13 78.6(4) . .
N18 Ru3 N13 87.2(4) . .
N17 Ru3 N13 94.9(4) . .
N16 Ru3 N13 173.0(4) . .
O6 Tb1 O3 82.6(2) . .
O6 Tb1 O3W 141.0(3) . .
O3 Tb1 O3W 129.8(3) . .
O6 Tb1 O1W 131.0(2) . .
O3 Tb1 O1W 86.5(2) . .
O3W Tb1 O1W 78.6(2) . .
O6 Tb1 O10 82.4(2) . .
O3 Tb1 O10 86.1(2) . .
O3W Tb1 O10 79.7(2) . .
O1W Tb1 O10 144.3(2) . .
O6 Tb1 O2W 79.7(2) . .
O3 Tb1 O2W 142.5(3) . .
O3W Tb1 O2W 82.0(3) . .
O1W Tb1 O2W 80.8(2) . .
O10 Tb1 O2W 123.5(3) . .
O6 Tb1 O4 129.4(2) . .
O3 Tb1 O4 52.5(2) . .
O3W Tb1 O4 77.3(2) . .
O1W Tb1 O4 74.4(2) . .
O10 Tb1 O4 73.4(2) . .
O2W Tb1 O4 150.2(2) . .
O6 Tb1 O5 52.9(2) . .
O3 Tb1 O5 70.4(3) . .
O3W Tb1 O5 147.9(2) . .
O1W Tb1 O5 78.5(2) . .
O10 Tb1 O5 130.7(2) . .
O2W Tb1 O5 72.5(3) . .
O4 Tb1 O5 117.1(2) . .
O6 Tb1 O9 71.8(2) . .
O3 Tb1 O9 132.4(2) . .
O3W Tb1 O9 69.8(2) . .
O1W Tb1 O9 140.2(2) . .
O10 Tb1 O9 51.9(2) . .
O2W Tb1 O9 71.6(3) . .
O4 Tb1 O9 119.4(2) . .
O5 Tb1 O9 117.7(2) . .
O6 Tb1 C63 26.5(3) . .
O3 Tb1 C63 75.4(3) . .
O3W Tb1 C63 154.7(3) . .
O1W Tb1 C63 104.6(3) . .
O10 Tb1 C63 107.1(3) . .
O2W Tb1 C63 74.0(3) . .
O4 Tb1 C63 127.9(3) . .
O5 Tb1 C63 26.3(3) . .
O9 Tb1 C63 94.8(3) . .
O6 Tb1 C95 75.7(3) . .
O3 Tb1 C95 109.2(3) . .
O3W Tb1 C95 73.3(2) . .
O1W Tb1 C95 151.7(3) . .
O10 Tb1 C95 25.5(2) . .
O2W Tb1 C95 98.0(3) . .
O4 Tb1 C95 96.2(3) . .
O5 Tb1 C95 128.5(2) . .
O9 Tb1 C95 26.4(2) . .
C63 Tb1 C95 102.1(3) . .
O6 Tb1 C32 106.1(3) . .
O3 Tb1 C32 26.3(3) . .
O3W Tb1 C32 103.6(3) . .
O1W Tb1 C32 79.9(3) . .
O10 Tb1 C32 78.1(3) . .
O2W Tb1 C32 158.4(3) . .
O4 Tb1 C32 26.2(3) . .
O5 Tb1 C32 94.1(3) . .
O9 Tb1 C32 130.0(3) . .
C63 Tb1 C32 101.7(3) . .
C95 Tb1 C32 103.6(3) . .
N1 C1 C2 121.9(18) . .
N1 C1 H1A 119.0 . .
C2 C1 H1A 119.0 . .
C1 C2 C3 119(2) . .
C1 C2 H2A 120.5 . .
C3 C2 H2A 120.5 . .
C4 C3 C2 122(2) . .
C4 C3 H3A 119.0 . .
C2 C3 H3A 119.0 . .
C3 C4 C5 117(2) . .
C3 C4 H4A 121.7 . .
C5 C4 H4A 121.7 . .
N1 C5 C4 122.5(17) . .
N1 C5 C6 115.6(15) . .
C4 C5 C6 122.0(17) . .
N2 C6 C7 124.1(18) . .
N2 C6 C5 113.1(13) . .
C7 C6 C5 122.6(19) . .
C6 C7 C8 113.3(19) . .
C6 C7 H7A 123.3 . .
C8 C7 H7A 123.3 . .
C9 C8 C7 124.9(18) . .
C9 C8 H8A 117.6 . .
C7 C8 H8A 117.6 . .
C10 C9 C8 115(2) . .
C10 C9 H9 122.4 . .
C8 C9 H9 122.4 . .
C9 C10 N2 124.8(19) . .
C9 C10 H10A 117.6 . .
N2 C10 H10A 117.6 . .
N3 C11 C12 119(2) . .
N3 C11 H11 120.3 . .
C12 C11 H11 120.3 . .
C13 C12 C11 122(2) . .
C13 C12 H12A 119.1 . .
C11 C12 H12A 119.1 . .
C12 C13 C14 119(2) . .
C12 C13 H13A 120.6 . .
C14 C13 H13A 120.6 . .
C15 C14 C13 119(3) . .
C15 C14 H14A 120.4 . .
C13 C14 H14A 120.4 . .
N3 C15 C14 124(2) . .
N3 C15 C16 112.0(13) . .
C14 C15 C16 124(2) . .
N4 C16 C17 118.3(18) . .
N4 C16 C15 116.6(17) . .
C17 C16 C15 125.0(17) . .
C18 C17 C16 121.8(19) . .
C18 C17 H17A 119.1 . .
C16 C17 H17A 119.1 . .
C19 C18 C17 117(2) . .
C19 C18 H18A 121.6 . .
C17 C18 H18A 121.6 . .
C18 C19 C20 121(2) . .
C18 C19 H19A 119.4 . .
C20 C19 H19A 119.4 . .
N4 C20 C19 124.0(17) . .
N4 C20 H20A 118.0 . .
C19 C20 H20A 118.0 . .
C22 C21 N5 122.6(10) . .
C22 C21 H21A 118.7 . .
N5 C21 H21A 118.7 . .
C21 C22 C23 120.0(10) . .
C21 C22 H22A 120.0 . .
C23 C22 H22A 120.0 . .
C22 C23 C24 118.7(10) . .
C22 C23 C31 120.7(10) . .
C24 C23 C31 120.6(10) . .
C25 C24 C23 118.2(10) . .
C25 C24 H24A 120.9 . .
C23 C24 H24A 120.9 . .
N5 C25 C24 122.4(9) . .
N5 C25 C26 114.5(9) . .
C24 C25 C26 123.1(9) . .
N6 C26 C27 121.2(9) . .
N6 C26 C25 116.5(9) . .
C27 C26 C25 122.2(9) . .
C26 C27 C28 120.1(10) . .
C26 C27 H27A 120.0 . .
C28 C27 H27A 120.0 . .
C27 C28 C29 118.5(9) . .
C27 C28 C32 117.8(9) . .
C29 C28 C32 123.6(9) . .
C30 C29 C28 117.9(9) . .
C30 C29 H29A 121.1 . .
C28 C29 H29A 121.1 . .
N6 C30 C29 124.1(10) . .
N6 C30 H30A 117.9 . .
C29 C30 H30A 117.9 . .
O1 C31 O2 123.4(11) . .
O1 C31 C23 117.8(11) . .
O2 C31 C23 118.5(10) . .
O4 C32 O3 121.7(9) . .
O4 C32 C28 122.0(10) . .
O3 C32 C28 116.3(8) . .
O4 C32 Tb1 65.9(5) . .
O3 C32 Tb1 55.8(5) . .
C28 C32 Tb1 171.6(7) . .
C34 C33 N7 125.3(17) . .
C34 C33 H33A 117.3 . .
N7 C33 H33A 117.3 . .
C33 C34 C35 118.0(17) . .
C33 C34 H34A 121.0 . .
C35 C34 H34A 121.0 . .
C34 C35 C36 118.9(17) . .
C34 C35 H35A 120.5 . .
C36 C35 H35A 120.5 . .
C37 C36 C35 119.7(17) . .
C37 C36 H36A 120.2 . .
C35 C36 H36A 120.2 . .
N7 C37 C36 121.1(15) . .
N7 C37 C38 115.3(14) . .
C36 C37 C38 123.6(15) . .
N8 C38 C39 122.0(13) . .
N8 C38 C37 114.7(12) . .
C39 C38 C37 123.3(14) . .
C38 C39 C40 119.5(15) . .
C38 C39 H39A 120.2 . .
C40 C39 H39A 120.2 . .
C41 C40 C39 117.7(14) . .
C41 C40 H40A 121.2 . .
C39 C40 H40A 121.2 . .
C40 C41 C42 121.7(15) . .
C40 C41 H41A 119.1 . .
C42 C41 H41A 119.1 . .
N8 C42 C41 121.2(15) . .
N8 C42 H42A 119.4 . .
C41 C42 H42A 119.4 . .
N9 C43 C44 123(2) . .
N9 C43 H43A 118.4 . .
C44 C43 H43A 118.4 . .
C45 C44 C43 119.0(19) . .
C45 C44 H44A 120.5 . .
C43 C44 H44A 120.5 . .
C44 C45 C46 123.1(18) . .
C44 C45 H45A 118.5 . .
C46 C45 H45A 118.5 . .
C47 C46 C45 113(2) . .
C47 C46 H46 123.3 . .
C45 C46 H46 123.3 . .
N9 C47 C46 122.1(17) . .
N9 C47 C48 118.1(13) . .
C46 C47 C48 119.8(19) . .
C49 C48 N10 120.7(15) . .
C49 C48 C47 126.9(15) . .
N10 C48 C47 112.3(15) . .
C50 C49 C48 121.0(16) . .
C50 C49 H49A 119.5 . .
C48 C49 H49A 119.5 . .
C49 C50 C51 120.1(17) . .
C49 C50 H50A 119.9 . .
C51 C50 H50A 119.9 . .
C52 C51 C50 117.4(16) . .
C52 C51 H51A 121.3 . .
C50 C51 H51A 121.3 . .
N10 C52 C51 123.0(15) . .
N10 C52 H52A 118.5 . .
C51 C52 H52A 118.5 . .
N11 C53 C54 120.7(11) . .
N11 C53 H53A 119.7 . .
C54 C53 H53A 119.7 . .
C55 C54 C53 120.1(10) . .
C55 C54 H54A 119.9 . .
C53 C54 H54A 119.9 . .
C54 C55 C56 118.0(10) . .
C54 C55 C63 122.2(9) . .
C56 C55 C63 119.4(10) . .
C57 C56 C55 120.8(10) . .
C57 C56 H56A 119.6 . .
C55 C56 H56A 119.6 . .
C56 C57 N11 121.4(9) . .
C56 C57 C58 124.6(10) . .
N11 C57 C58 114.0(9) . .
N12 C58 C59 122.4(10) . .
N12 C58 C57 114.6(10) . .
C59 C58 C57 123.0(10) . .
C58 C59 C60 119.9(11) . .
C58 C59 H59A 120.1 . .
C60 C59 H59A 120.1 . .
C61 C60 C59 117.4(11) . .
C61 C60 C64 122.6(10) . .
C59 C60 C64 120.0(11) . .
C60 C61 C62 120.9(10) . .
C60 C61 H61A 119.5 . .
C62 C61 H61A 119.5 . .
N12 C62 C61 120.8(11) . .
N12 C62 H62A 119.6 . .
C61 C62 H62A 119.6 . .
O5 C63 O6 122.6(10) . .
O5 C63 C55 120.8(10) . .
O6 C63 C55 116.6(9) . .
O5 C63 Tb1 66.7(6) . .
O6 C63 Tb1 55.8(5) . .
C55 C63 Tb1 171.9(8) . .
O7 C64 O8 126.3(12) . .
O7 C64 C60 119.0(10) . .
O8 C64 C60 114.7(12) . .
N13 C65 C66 122.3(14) . .
N13 C65 H65A 118.9 . .
C66 C65 H65A 118.9 . .
C65 C66 C67 119.3(14) . .
C65 C66 H66A 120.4 . .
C67 C66 H66A 120.4 . .
C68 C67 C66 118.1(15) . .
C68 C67 H67A 121.0 . .
C66 C67 H67A 121.0 . .
C67 C68 C69 120.8(15) . .
C67 C68 H68A 119.6 . .
C69 C68 H68A 119.6 . .
N13 C69 C68 120.2(13) . .
N13 C69 C70 114.4(13) . .
C68 C69 C70 125.4(14) . .
N14 C70 C71 122.9(15) . .
N14 C70 C69 115.6(13) . .
C71 C70 C69 121.5(16) . .
C72 C71 C70 118(2) . .
C72 C71 H71A 121.1 . .
C70 C71 H71A 121.1 . .
C71 C72 C73 120.7(18) . .
C71 C72 H72A 119.6 . .
C73 C72 H72A 119.6 . .
C74 C73 C72 119.9(17) . .
C74 C73 H73A 120.0 . .
C72 C73 H73A 120.0 . .
N14 C74 C73 118.9(17) . .
N14 C74 H74A 120.5 . .
C73 C74 H74A 120.5 . .
N15 C75 C76 123.7(16) . .
N15 C75 H75A 118.1 . .
C76 C75 H75A 118.1 . .
C77 C76 C75 116.1(15) . .
C77 C76 H76 121.9 . .
C75 C76 H76 121.9 . .
C78 C77 C76 122.7(17) . .
C78 C77 H77A 118.7 . .
C76 C77 H77A 118.7 . .
C77 C78 C79 117.8(16) . .
C77 C78 H78A 121.1 . .
C79 C78 H78A 121.1 . .
C78 C79 N15 122.8(12) . .
C78 C79 C80 123.9(13) . .
N15 C79 C80 113.1(12) . .
N16 C80 C81 121.4(12) . .
N16 C80 C79 115.3(12) . .
C81 C80 C79 123.3(13) . .
C82 C81 C80 116.8(14) . .
C82 C81 H81A 121.6 . .
C80 C81 H81A 121.6 . .
C83 C82 C81 122.2(13) . .
C83 C82 H82A 118.9 . .
C81 C82 H82A 118.9 . .
C82 C83 C84 118.7(14) . .
C82 C83 H83A 120.7 . .
C84 C83 H83A 120.7 . .
N16 C84 C83 121.4(14) . .
N16 C84 H84A 119.3 . .
C83 C84 H84A 119.3 . .
N17 C85 C86 124.8(10) . .
N17 C85 H85A 117.6 . .
C86 C85 H85A 117.6 . .
C87 C86 C85 116.1(10) . .
C87 C86 H86A 121.9 . .
C85 C86 H86A 121.9 . .
C88 C87 C86 119.6(10) . .
C88 C87 C95 118.5(10) . .
C86 C87 C95 121.9(9) . .
C87 C88 C89 120.4(11) . .
C87 C88 H88A 119.8 . .
C89 C88 H88A 119.8 . .
N17 C89 C88 120.8(10) . .
N17 C89 C90 116.9(10) . .
C88 C89 C90 122.3(10) . .
C91 C90 N18 121.8(10) . .
C91 C90 C89 125.1(10) . .
N18 C90 C89 113.0(10) . .
C90 C91 C92 119.3(11) . .
C90 C91 H91A 120.3 . .
C92 C91 H91A 120.3 . .
C93 C92 C91 118.5(13) . .
C93 C92 C96 121.2(11) . .
C91 C92 C96 120.3(11) . .
C92 C93 C94 120.0(12) . .
C92 C93 H93A 120.0 . .
C94 C93 H93A 120.0 . .
N18 C94 C93 122.9(12) . .
N18 C94 H94A 118.6 . .
C93 C94 H94A 118.6 . .
O10 C95 O9 123.2(10) . .
O10 C95 C87 117.0(9) . .
O9 C95 C87 119.7(9) . .
O10 C95 Tb1 56.4(5) . .
O9 C95 Tb1 66.8(5) . .
C87 C95 Tb1 172.9(7) . .
O11 C96 O12 126.2(13) . .
O11 C96 C92 119.8(10) . .
O12 C96 C92 113.9(12) . .
C1 N1 C5 118.0(14) . .
C1 N1 Ru1 127.0(11) . .
C5 N1 Ru1 115.0(11) . .
C6 N2 C10 117.6(13) . .
C6 N2 Ru1 116.2(10) . .
C10 N2 Ru1 126.1(12) . .
C15 N3 C11 116.9(14) . .
C15 N3 Ru1 118.3(11) . .
C11 N3 Ru1 124.3(13) . .
C20 N4 C16 118.0(15) . .
C20 N4 Ru1 127.5(11) . .
C16 N4 Ru1 114.5(12) . .
C21 N5 C25 117.9(9) . .
C21 N5 Ru1 127.1(8) . .
C25 N5 Ru1 114.8(6) . .
C30 N6 C26 118.2(9) . .
C30 N6 Ru1 127.9(7) . .
C26 N6 Ru1 113.2(6) . .
C33 N7 C37 116.9(14) . .
C33 N7 Ru2 127.5(12) . .
C37 N7 Ru2 115.5(10) . .
C42 N8 C38 117.9(11) . .
C42 N8 Ru2 127.4(10) . .
C38 N8 Ru2 114.7(8) . .
C43 N9 C47 119.1(15) . .
C43 N9 Ru2 127.5(13) . .
C47 N9 Ru2 113.4(10) . .
C52 N10 C48 117.6(13) . .
C52 N10 Ru2 126.0(10) . .
C48 N10 Ru2 116.5(10) . .
C53 N11 C57 118.8(10) . .
C53 N11 Ru2 125.4(8) . .
C57 N11 Ru2 115.6(7) . .
C62 N12 C58 118.5(10) . .
C62 N12 Ru2 125.4(8) . .
C58 N12 Ru2 116.0(7) . .
C69 N13 C65 119.3(12) . .
C69 N13 Ru3 115.7(8) . .
C65 N13 Ru3 125.0(9) . .
C70 N14 C74 119.6(12) . .
C70 N14 Ru3 115.4(9) . .
C74 N14 Ru3 124.9(11) . .
C75 N15 C79 116.8(13) . .
C75 N15 Ru3 125.9(11) . .
C79 N15 Ru3 117.3(8) . .
C84 N16 C80 119.5(11) . .
C84 N16 Ru3 124.9(9) . .
C80 N16 Ru3 115.6(8) . .
C85 N17 C89 118.0(9) . .
C85 N17 Ru3 127.0(8) . .
C89 N17 Ru3 114.7(7) . .
C94 N18 C90 117.4(11) . .
C94 N18 Ru3 126.6(8) . .
C90 N18 Ru3 115.9(7) . .
O14 N19 O14 135(5) . 2_556
O14 N19 O13 112(3) . .
O14 N19 O13 112(3) 2_556 .
C32 O3 Tb1 97.9(6) . .
C32 O4 Tb1 87.9(6) . .
C63 O5 Tb1 86.9(6) . .
C63 O6 Tb1 97.6(6) . .
C95 O9 Tb1 86.7(6) . .
C95 O10 Tb1 98.1(6) . .
N19 O13 O14 33.5(11) . .
N19 O13 O14 33.5(11) . 2_556
O14 O13 O14 67(2) . 2_556
N19 O14 O13 34.1(19) . .
F3 P1 F3 86(2) . 2_756
F3 P1 F2 85.6(13) . 2_756
F3 P1 F2 170.0(14) 2_756 2_756
F3 P1 F2 170.0(14) . .
F3 P1 F2 85.6(13) 2_756 .
F2 P1 F2 104(2) 2_756 .
F3 P1 F1 91.1(13) . 2_756
F3 P1 F1 94.1(14) 2_756 2_756
F2 P1 F1 81.5(11) 2_756 2_756
F2 P1 F1 94.1(12) . 2_756
F3 P1 F1 94.1(14) . .
F3 P1 F1 91.1(13) 2_756 .
F2 P1 F1 94.1(12) 2_756 .
F2 P1 F1 81.5(11) . .
F1 P1 F1 173(2) 2_756 .
F5 P2 F6 89.7(10) . .
F5 P2 F7 179.1(12) . .
F6 P2 F7 90.1(12) . .
F5 P2 F4 92.7(9) . .
F6 P2 F4 177.1(12) . .
F7 P2 F4 87.4(11) . .
F5 P2 F9 90.9(9) . .
F6 P2 F9 91.6(11) . .
F7 P2 F9 90.0(11) . .
F4 P2 F9 90.0(9) . .
F5 P2 F8 91.4(9) . .
F6 P2 F8 87.5(11) . .
F7 P2 F8 87.7(11) . .
F4 P2 F8 90.8(11) . .
F9 P2 F8 177.5(10) . .
F10 P3 F12 163.6(16) . .
F10 P3 F13 101.8(13) . .
F12 P3 F13 91.3(14) . .
F10 P3 F15 86.5(16) . .
F12 P3 F15 105.0(18) . .
F13 P3 F15 82.8(11) . .
F10 P3 F11 82.0(11) . .
F12 P3 F11 87.0(16) . .
F13 P3 F11 168.2(15) . .
F15 P3 F11 86.4(13) . .
F10 P3 F14 84.3(11) . .
F12 P3 F14 84.5(16) . .
F13 P3 F14 96.3(11) . .
F15 P3 F14 170.5(17) . .
F11 P3 F14 95.1(14) . .

loop_
_geom_bond_atom_site_label_1
_geom_bond_atom_site_label_2
_geom_bond_distance
_geom_bond_site_symmetry_2
Ru1 N1 2.041(12) .
Ru1 N5 2.043(9) .
Ru1 N2 2.044(11) .
Ru1 N3 2.061(11) .
Ru1 N6 2.066(9) .
Ru1 N4 2.068(12) .
Ru2 N7 2.045(13) .
Ru2 N10 2.049(12) .
Ru2 N11 2.053(10) .
Ru2 N9 2.053(12) .
Ru2 N8 2.067(10) .
Ru2 N12 2.067(10) .
Ru3 N15 2.044(12) .
Ru3 N14 2.049(11) .
Ru3 N18 2.050(10) .
Ru3 N17 2.050(9) .
Ru3 N16 2.068(10) .
Ru3 N13 2.070(10) .
Tb1 O6 2.365(7) .
Tb1 O3 2.367(7) .
Tb1 O3W 2.370(6) .
Tb1 O1W 2.375(6) .
Tb1 O10 2.384(6) .
Tb1 O2W 2.395(7) .
Tb1 O4 2.589(7) .
Tb1 O5 2.606(8) .
Tb1 O9 2.610(7) .
Tb1 C63 2.833(11) .
Tb1 C95 2.834(10) .
Tb1 C32 2.834(10) .
C1 N1 1.344(19) .
C1 C2 1.35(2) .
C1 H1A 0.9500 .
C2 C3 1.36(3) .
C2 H2A 0.9500 .
C3 C4 1.35(3) .
C3 H3A 0.9500 .
C4 C5 1.38(3) .
C4 H4A 0.9500 .
C5 N1 1.357(18) .
C5 C6 1.49(2) .
C6 N2 1.35(2) .
C6 C7 1.37(2) .
C7 C8 1.44(3) .
C7 H7A 0.9500 .
C8 C9 1.36(3) .
C8 H8A 0.9500 .
C9 C10 1.35(2) .
C9 H9 0.9500 .
C10 N2 1.367(18) .
C10 H10A 0.9500 .
C11 N3 1.38(2) .
C11 C12 1.39(2) .
C11 H11 0.9500 .
C12 C13 1.30(3) .
C12 H12A 0.9500 .
C13 C14 1.38(4) .
C13 H13A 0.9500 .
C14 C15 1.35(2) .
C14 H14A 0.9500 .
C15 N3 1.33(2) .
C15 C16 1.49(3) .
C16 N4 1.353(19) .
C16 C17 1.44(3) .
C17 C18 1.36(3) .
C17 H17A 0.9500 .
C18 C19 1.36(3) .
C18 H18A 0.9500 .
C19 C20 1.35(2) .
C19 H19A 0.9500 .
C20 N4 1.336(19) .
C20 H20A 0.9500 .
C21 C22 1.362(16) .
C21 N5 1.359(14) .
C21 H21A 0.9500 .
C22 C23 1.389(15) .
C22 H22A 0.9500 .
C23 C24 1.401(15) .
C23 C31 1.506(15) .
C24 C25 1.397(14) .
C24 H24A 0.9500 .
C25 N5 1.360(13) .
C25 C26 1.476(14) .
C26 N6 1.355(14) .
C26 C27 1.382(14) .
C27 C28 1.385(14) .
C27 H27A 0.9500 .
C28 C29 1.391(15) .
C28 C32 1.501(14) .
C29 C30 1.378(15) .
C29 H29A 0.9500 .
C30 N6 1.327(13) .
C30 H30A 0.9500 .
C31 O1 1.209(14) .
C31 O2 1.216(13) .
C32 O4 1.254(11) .
C32 O3 1.268(12) .
C33 C34 1.32(2) .
C33 N7 1.346(17) .
C33 H33A 0.9500 .
C34 C35 1.37(3) .
C34 H34A 0.9500 .
C35 C36 1.39(2) .
C35 H35A 0.9500 .
C36 C37 1.35(2) .
C36 H36A 0.9500 .
C37 N7 1.355(19) .
C37 C38 1.49(2) .
C38 N8 1.364(17) .
C38 C39 1.378(19) .
C39 C40 1.38(2) .
C39 H39A 0.9500 .
C40 C41 1.34(2) .
C40 H40A 0.9500 .
C41 C42 1.39(2) .
C41 H41A 0.9500 .
C42 N8 1.327(16) .
C42 H42A 0.9500 .
C43 N9 1.323(19) .
C43 C44 1.39(2) .
C43 H43A 0.9500 .
C44 C45 1.29(3) .
C44 H44A 0.9500 .
C45 C46 1.46(3) .
C45 H45A 0.9500 .
C46 C47 1.43(2) .
C46 H46 0.9500 .
C47 N9 1.36(2) .
C47 C48 1.46(2) .
C48 C49 1.34(2) .
C48 N10 1.367(17) .
C49 C50 1.33(2) .
C49 H49A 0.9500 .
C50 C51 1.39(2) .
C50 H50A 0.9500 .
C51 C52 1.35(2) .
C51 H51A 0.9500 .
C52 N10 1.345(17) .
C52 H52A 0.9500 .
C53 N11 1.355(15) .
C53 C54 1.407(16) .
C53 H53A 0.9500 .
C54 C55 1.381(16) .
C54 H54A 0.9500 .
C55 C56 1.400(14) .
C55 C63 1.490(15) .
C56 C57 1.356(14) .
C56 H56A 0.9500 .
C57 N11 1.383(14) .
C57 C58 1.487(14) .
C58 N12 1.358(14) .
C58 C59 1.380(16) .
C59 C60 1.394(15) .
C59 H59A 0.9500 .
C60 C61 1.383(16) .
C60 C64 1.525(17) .
C61 C62 1.397(17) .
C61 H61A 0.9500 .
C62 N12 1.355(14) .
C62 H62A 0.9500 .
C63 O5 1.259(12) .
C63 O6 1.277(13) .
C64 O7 1.232(14) .
C64 O8 1.241(14) .
C65 N13 1.347(15) .
C65 C66 1.365(18) .
C65 H65A 0.9500 .
C66 C67 1.39(2) .
C66 H66A 0.9500 .
C67 C68 1.37(2) .
C67 H67A 0.9500 .
C68 C69 1.39(2) .
C68 H68A 0.9500 .
C69 N13 1.343(17) .
C69 C70 1.47(2) .
C70 N14 1.351(19) .
C70 C71 1.40(2) .
C71 C72 1.35(3) .
C71 H71A 0.9500 .
C72 C73 1.41(3) .
C72 H72A 0.9500 .
C73 C74 1.40(2) .
C73 H73A 0.9500 .
C74 N14 1.380(17) .
C74 H74A 0.9500 .
C75 N15 1.346(18) .
C75 C76 1.37(2) .
C75 H75A 0.9500 .
C76 C77 1.37(3) .
C76 H76 0.9500 .
C77 C78 1.35(2) .
C77 H77A 0.9500 .
C78 C79 1.355(19) .
C78 H78A 0.9500 .
C79 N15 1.364(17) .
C79 C80 1.479(18) .
C80 N16 1.356(16) .
C80 C81 1.404(19) .
C81 C82 1.37(2) .
C81 H81A 0.9500 .
C82 C83 1.35(2) .
C82 H82A 0.9500 .
C83 C84 1.392(18) .
C83 H83A 0.9500 .
C84 N16 1.331(15) .
C84 H84A 0.9500 .
C85 N17 1.317(14) .
C85 C86 1.415(15) .
C85 H85A 0.9500 .
C86 C87 1.384(16) .
C86 H86A 0.9500 .
C87 C88 1.375(14) .
C87 C95 1.511(14) .
C88 C89 1.390(14) .
C88 H88A 0.9500 .
C89 N17 1.358(14) .
C89 C90 1.454(15) .
C90 C91 1.364(16) .
C90 N18 1.384(14) .
C91 C92 1.407(15) .
C91 H91A 0.9500 .
C92 C93 1.365(18) .
C92 C96 1.497(19) .
C93 C94 1.37(2) .
C93 H93A 0.9500 .
C94 N18 1.344(16) .
C94 H94A 0.9500 .
C95 O10 1.232(12) .
C95 O9 1.264(12) .
C96 O11 1.219(14) .
C96 O12 1.244(14) .
N19 O14 1.09(3) .
N19 O14 1.09(3) 2_556
N19 O13 1.10(4) .
O13 O14 1.82(4) .
O13 O14 1.82(4) 2_556
P1 F3 1.487(13) .
P1 F3 1.487(13) 2_756
P1 F2 1.506(13) 2_756
P1 F2 1.506(13) .
P1 F1 1.530(13) 2_756
P1 F1 1.530(13) .
P2 F5 1.550(11) .
P2 F6 1.549(13) .
P2 F7 1.574(13) .
P2 F4 1.575(13) .
P2 F9 1.589(12) .
P2 F8 1.597(13) .
P3 F10 1.484(12) .
P3 F12 1.505(14) .
P3 F13 1.518(13) .
P3 F15 1.524(14) .
P3 F11 1.531(13) .
P3 F14 1.568(13) .

loop_
_geom_torsion_atom_site_label_1
_geom_torsion_atom_site_label_2
_geom_torsion_atom_site_label_3
_geom_torsion_atom_site_label_4
_geom_torsion
_geom_torsion_site_symmetry_1
_geom_torsion_site_symmetry_4
N1 C1 C2 C3 -1(3) . .
C1 C2 C3 C4 0(3) . .
C2 C3 C4 C5 0(3) . .
C3 C4 C5 N1 2(3) . .
C3 C4 C5 C6 -178.1(17) . .
N1 C5 C6 N2 -2.8(18) . .
C4 C5 C6 N2 177.0(15) . .
N1 C5 C6 C7 -179.7(14) . .
C4 C5 C6 C7 0(2) . .
N2 C6 C7 C8 -1(2) . .
C5 C6 C7 C8 175.6(14) . .
C6 C7 C8 C9 -2(3) . .
C7 C8 C9 C10 4(3) . .
C8 C9 C10 N2 -4(2) . .
N3 C11 C12 C13 3(2) . .
C11 C12 C13 C14 -4(3) . .
C12 C13 C14 C15 4(3) . .
C13 C14 C15 N3 -3(3) . .
C13 C14 C15 C16 179.2(16) . .
N3 C15 C16 N4 2.4(17) . .
C14 C15 C16 N4 -179.6(14) . .
N3 C15 C16 C17 -177.2(13) . .
C14 C15 C16 C17 1(2) . .
N4 C16 C17 C18 -1(2) . .
C15 C16 C17 C18 179.0(16) . .
C16 C17 C18 C19 0(3) . .
C17 C18 C19 C20 -1(3) . .
C18 C19 C20 N4 2(2) . .
N5 C21 C22 C23 2.2(19) . .
C21 C22 C23 C24 2.1(17) . .
C21 C22 C23 C31 -176.1(11) . .
C22 C23 C24 C25 -3.3(15) . .
C31 C23 C24 C25 174.8(9) . .
C23 C24 C25 N5 0.6(15) . .
C23 C24 C25 C26 -178.6(9) . .
N5 C25 C26 N6 0.0(14) . .
C24 C25 C26 N6 179.2(10) . .
N5 C25 C26 C27 -175.3(10) . .
C24 C25 C26 C27 4.0(16) . .
N6 C26 C27 C28 1.1(16) . .
C25 C26 C27 C28 176.1(9) . .
C26 C27 C28 C29 1.3(15) . .
C26 C27 C28 C32 -175.5(9) . .
C27 C28 C29 C30 -2.2(15) . .
C32 C28 C29 C30 174.5(10) . .
C28 C29 C30 N6 0.7(18) . .
C22 C23 C31 O1 17.5(17) . .
C24 C23 C31 O1 -160.6(12) . .
C22 C23 C31 O2 -156.3(11) . .
C24 C23 C31 O2 25.5(16) . .
C27 C28 C32 O4 -165.0(9) . .
C29 C28 C32 O4 18.3(15) . .
C27 C28 C32 O3 14.1(13) . .
C29 C28 C32 O3 -162.6(10) . .
C27 C28 C32 Tb1 -5(5) . .
C29 C28 C32 Tb1 179(100) . .
O6 Tb1 C32 O4 155.0(5) . .
O3 Tb1 C32 O4 -177.8(9) . .
O3W Tb1 C32 O4 0.5(6) . .
O1W Tb1 C32 O4 -75.1(5) . .
O10 Tb1 C32 O4 76.6(5) . .
O2W Tb1 C32 O4 -102.1(9) . .
O5 Tb1 C32 O4 -152.6(5) . .
O9 Tb1 C32 O4 75.4(6) . .
C63 Tb1 C32 O4 -178.1(5) . .
C95 Tb1 C32 O4 76.2(5) . .
O6 Tb1 C32 O3 -27.3(6) . .
O3W Tb1 C32 O3 178.3(5) . .
O1W Tb1 C32 O3 102.7(6) . .
O10 Tb1 C32 O3 -105.6(6) . .
O2W Tb1 C32 O3 75.7(9) . .
O4 Tb1 C32 O3 177.8(9) . .
O5 Tb1 C32 O3 25.2(6) . .
O9 Tb1 C32 O3 -106.8(6) . .
C63 Tb1 C32 O3 -0.3(6) . .
C95 Tb1 C32 O3 -106.0(6) . .
O6 Tb1 C32 C28 -7(5) . .
O3 Tb1 C32 C28 21(5) . .
O3W Tb1 C32 C28 -161(5) . .
O1W Tb1 C32 C28 123(5) . .
O10 Tb1 C32 C28 -85(5) . .
O2W Tb1 C32 C28 96(5) . .
O4 Tb1 C32 C28 -162(5) . .
O5 Tb1 C32 C28 46(5) . .
O9 Tb1 C32 C28 -86(5) . .
C63 Tb1 C32 C28 20(5) . .
C95 Tb1 C32 C28 -85(5) . .
N7 C33 C34 C35 -1(3) . .
C33 C34 C35 C36 0(3) . .
C34 C35 C36 C37 1(3) . .
C35 C36 C37 N7 -1(2) . .
C35 C36 C37 C38 177.7(14) . .
N7 C37 C38 N8 3.5(17) . .
C36 C37 C38 N8 -175.0(13) . .
N7 C37 C38 C39 -177.2(13) . .
C36 C37 C38 C39 4(2) . .
N8 C38 C39 C40 2(2) . .
C37 C38 C39 C40 -177.3(14) . .
C38 C39 C40 C41 -2(2) . .
C39 C40 C41 C42 1(3) . .
C40 C41 C42 N8 1(2) . .
N9 C43 C44 C45 1(3) . .
C43 C44 C45 C46 -3(3) . .
C44 C45 C46 C47 5(3) . .
C45 C46 C47 N9 -4(2) . .
C45 C46 C47 C48 173.9(14) . .
N9 C47 C48 C49 -179.8(14) . .
C46 C47 C48 C49 2(2) . .
N9 C47 C48 N10 1.9(17) . .
C46 C47 C48 N10 -176.4(12) . .
N10 C48 C49 C50 1(2) . .
C47 C48 C49 C50 -177.5(15) . .
C48 C49 C50 C51 3(3) . .
C49 C50 C51 C52 -3(2) . .
C50 C51 C52 N10 -1(2) . .
N11 C53 C54 C55 -3(2) . .
C53 C54 C55 C56 -1.6(19) . .
C53 C54 C55 C63 171.2(12) . .
C54 C55 C56 C57 2.1(18) . .
C63 C55 C56 C57 -170.9(11) . .
C55 C56 C57 N11 1.8(17) . .
C55 C56 C57 C58 180.0(11) . .
C56 C57 C58 N12 -174.5(11) . .
N11 C57 C58 N12 3.9(14) . .
C56 C57 C58 C59 6.1(18) . .
N11 C57 C58 C59 -175.6(11) . .
N12 C58 C59 C60 2.0(18) . .
C57 C58 C59 C60 -178.5(10) . .
C58 C59 C60 C61 -2.0(17) . .
C58 C59 C60 C64 177.5(11) . .
C59 C60 C61 C62 0.7(18) . .
C64 C60 C61 C62 -178.8(11) . .
C60 C61 C62 N12 0.6(19) . .
C54 C55 C63 O5 17.7(17) . .
C56 C55 C63 O5 -169.6(10) . .
C54 C55 C63 O6 -160.9(11) . .
C56 C55 C63 O6 11.7(15) . .
C54 C55 C63 Tb1 -140(5) . .
C56 C55 C63 Tb1 32(6) . .
O6 Tb1 C63 O5 178.1(10) . .
O3 Tb1 C63 O5 75.2(6) . .
O3W Tb1 C63 O5 -101.3(8) . .
O1W Tb1 C63 O5 -7.1(6) . .
O10 Tb1 C63 O5 156.4(6) . .
O2W Tb1 C63 O5 -82.8(6) . .
O4 Tb1 C63 O5 74.3(6) . .
O9 Tb1 C63 O5 -152.1(6) . .
C95 Tb1 C63 O5 -177.8(6) . .
C32 Tb1 C63 O5 75.4(6) . .
O3 Tb1 C63 O6 -102.9(6) . .
O3W Tb1 C63 O6 80.6(8) . .
O1W Tb1 C63 O6 174.8(6) . .
O10 Tb1 C63 O6 -21.7(6) . .
O2W Tb1 C63 O6 99.1(6) . .
O4 Tb1 C63 O6 -103.8(6) . .
O5 Tb1 C63 O6 -178.1(10) . .
O9 Tb1 C63 O6 29.8(6) . .
C95 Tb1 C63 O6 4.1(6) . .
C32 Tb1 C63 O6 -102.7(6) . .
O6 Tb1 C63 C55 -22(5) . .
O3 Tb1 C63 C55 -125(5) . .
O3W Tb1 C63 C55 58(5) . .
O1W Tb1 C63 C55 152(5) . .
O10 Tb1 C63 C55 -44(5) . .
O2W Tb1 C63 C55 77(5) . .
O4 Tb1 C63 C55 -126(5) . .
O5 Tb1 C63 C55 160(5) . .
O9 Tb1 C63 C55 7(5) . .
C95 Tb1 C63 C55 -18(5) . .
C32 Tb1 C63 C55 -125(5) . .
C61 C60 C64 O7 -168.7(12) . .
C59 C60 C64 O7 11.8(17) . .
C61 C60 C64 O8 12.0(18) . .
C59 C60 C64 O8 -167.5(12) . .
N13 C65 C66 C67 2(2) . .
C65 C66 C67 C68 -2(3) . .
C66 C67 C68 C69 1(3) . .
C67 C68 C69 N13 0(3) . .
C67 C68 C69 C70 176.0(17) . .
N13 C69 C70 N14 1(2) . .
C68 C69 C70 N14 -175.8(16) . .
N13 C69 C70 C71 -176.2(16) . .
C68 C69 C70 C71 7(3) . .
N14 C70 C71 C72 3(3) . .
C69 C70 C71 C72 180(2) . .
C70 C71 C72 C73 -2(4) . .
C71 C72 C73 C74 2(4) . .
C72 C73 C74 N14 -2(3) . .
N15 C75 C76 C77 3(2) . .
C75 C76 C77 C78 -4(3) . .
C76 C77 C78 C79 3(3) . .
C77 C78 C79 N15 -1(2) . .
C77 C78 C79 C80 175.0(13) . .
C78 C79 C80 N16 -177.9(13) . .
N15 C79 C80 N16 -1.6(15) . .
C78 C79 C80 C81 2(2) . .
N15 C79 C80 C81 177.8(12) . .
N16 C80 C81 C82 3(2) . .
C79 C80 C81 C82 -176.3(13) . .
C80 C81 C82 C83 -1(2) . .
C81 C82 C83 C84 -2(2) . .
C82 C83 C84 N16 3(2) . .
N17 C85 C86 C87 2.5(16) . .
C85 C86 C87 C88 -5.4(15) . .
C85 C86 C87 C95 172.8(9) . .
C86 C87 C88 C89 4.3(15) . .
C95 C87 C88 C89 -174.0(9) . .
C87 C88 C89 N17 0.1(15) . .
C87 C88 C89 C90 177.6(9) . .
N17 C89 C90 C91 -179.4(10) . .
C88 C89 C90 C91 3.1(16) . .
N17 C89 C90 N18 2.5(13) . .
C88 C89 C90 N18 -175.0(9) . .
N18 C90 C91 C92 0.3(16) . .
C89 C90 C91 C92 -177.6(10) . .
C90 C91 C92 C93 -1.6(16) . .
C90 C91 C92 C96 178.6(10) . .
C91 C92 C93 C94 1.4(18) . .
C96 C92 C93 C94 -178.9(12) . .
C92 C93 C94 N18 0(2) . .
C88 C87 C95 O10 19.4(13) . .
C86 C87 C95 O10 -158.9(10) . .
C88 C87 C95 O9 -164.0(9) . .
C86 C87 C95 O9 17.8(14) . .
C88 C87 C95 Tb1 40(6) . .
C86 C87 C95 Tb1 -138(5) . .
O6 Tb1 C95 O10 -102.5(6) . .
O3 Tb1 C95 O10 -25.8(6) . .
O3W Tb1 C95 O10 101.3(6) . .
O1W Tb1 C95 O10 94.9(7) . .
O2W Tb1 C95 O10 -179.6(6) . .
O4 Tb1 C95 O10 26.6(6) . .
O5 Tb1 C95 O10 -105.7(6) . .
O9 Tb1 C95 O10 179.6(9) . .
C63 Tb1 C95 O10 -104.4(6) . .
C32 Tb1 C95 O10 1.0(6) . .
O6 Tb1 C95 O9 77.9(5) . .
O3 Tb1 C95 O9 154.6(5) . .
O3W Tb1 C95 O9 -78.3(5) . .
O1W Tb1 C95 O9 -84.7(8) . .
O10 Tb1 C95 O9 -179.6(9) . .
O2W Tb1 C95 O9 0.8(6) . .
O4 Tb1 C95 O9 -153.0(5) . .
O5 Tb1 C95 O9 74.8(6) . .
C63 Tb1 C95 O9 76.0(6) . .
C32 Tb1 C95 O9 -178.6(5) . .
O6 Tb1 C95 C87 -125(5) . .
O3 Tb1 C95 C87 -48(5) . .
O3W Tb1 C95 C87 79(5) . .
O1W Tb1 C95 C87 73(5) . .
O10 Tb1 C95 C87 -22(5) . .
O2W Tb1 C95 C87 158(5) . .
O4 Tb1 C95 C87 5(5) . .
O5 Tb1 C95 C87 -128(5) . .
O9 Tb1 C95 C87 158(6) . .
C63 Tb1 C95 C87 -126(5) . .
C32 Tb1 C95 C87 -21(5) . .
C93 C92 C96 O11 177.4(12) . .
C91 C92 C96 O11 -2.9(18) . .
C93 C92 C96 O12 -5.4(18) . .
C91 C92 C96 O12 174.3(12) . .
C2 C1 N1 C5 2(2) . .
C2 C1 N1 Ru1 -176.0(12) . .
C4 C5 N1 C1 -3(2) . .
C6 C5 N1 C1 177.0(12) . .
C4 C5 N1 Ru1 175.7(14) . .
C6 C5 N1 Ru1 -4.4(15) . .
N5 Ru1 N1 C1 2.3(11) . .
N2 Ru1 N1 C1 -174.7(12) . .
N3 Ru1 N1 C1 95.8(11) . .
N6 Ru1 N1 C1 -78.2(11) . .
N4 Ru1 N1 C1 128(3) . .
N5 Ru1 N1 C5 -176.1(9) . .
N2 Ru1 N1 C5 7.0(9) . .
N3 Ru1 N1 C5 -82.6(10) . .
N6 Ru1 N1 C5 103.5(9) . .
N4 Ru1 N1 C5 -50(4) . .
C7 C6 N2 C10 1(2) . .
C5 C6 N2 C10 -175.7(11) . .
C7 C6 N2 Ru1 -174.4(12) . .
C5 C6 N2 Ru1 8.8(15) . .
C9 C10 N2 C6 1(2) . .
C9 C10 N2 Ru1 176.4(11) . .
N1 Ru1 N2 C6 -8.7(9) . .
N5 Ru1 N2 C6 -49(5) . .
N3 Ru1 N2 C6 87.7(10) . .
N6 Ru1 N2 C6 -100.9(9) . .
N4 Ru1 N2 C6 165.6(9) . .
N1 Ru1 N2 C10 176.2(11) . .
N5 Ru1 N2 C10 135(5) . .
N3 Ru1 N2 C10 -87.4(11) . .
N6 Ru1 N2 C10 84.0(10) . .
N4 Ru1 N2 C10 -9.5(11) . .
C14 C15 N3 C11 2(2) . .
C16 C15 N3 C11 179.9(11) . .
C14 C15 N3 Ru1 174.5(12) . .
C16 C15 N3 Ru1 -7.4(15) . .
C12 C11 N3 C15 -1.8(18) . .
C12 C11 N3 Ru1 -174.0(10) . .
N1 Ru1 N3 C15 -176.2(10) . .
N5 Ru1 N3 C15 -78.7(10) . .
N2 Ru1 N3 C15 104.5(10) . .
N6 Ru1 N3 C15 -28(2) . .
N4 Ru1 N3 C15 7.4(9) . .
N1 Ru1 N3 C11 -4.1(10) . .
N5 Ru1 N3 C11 93.4(10) . .
N2 Ru1 N3 C11 -83.4(11) . .
N6 Ru1 N3 C11 144.1(19) . .
N4 Ru1 N3 C11 179.5(10) . .
C19 C20 N4 C16 -2(2) . .
C19 C20 N4 Ru1 175.9(11) . .
C17 C16 N4 C20 1.4(18) . .
C15 C16 N4 C20 -178.2(12) . .
C17 C16 N4 Ru1 -176.8(11) . .
C15 C16 N4 Ru1 3.6(15) . .
N1 Ru1 N4 C20 144(3) . .
N5 Ru1 N4 C20 -90.2(11) . .
N2 Ru1 N4 C20 87.2(11) . .
N3 Ru1 N4 C20 176.4(12) . .
N6 Ru1 N4 C20 -10.2(11) . .
N1 Ru1 N4 C16 -38(4) . .
N5 Ru1 N4 C16 87.8(9) . .
N2 Ru1 N4 C16 -94.9(9) . .
N3 Ru1 N4 C16 -5.6(9) . .
N6 Ru1 N4 C16 167.7(9) . .
C22 C21 N5 C25 -4.9(17) . .
C22 C21 N5 Ru1 170.4(9) . .
C24 C25 N5 C21 3.5(15) . .
C26 C25 N5 C21 -177.3(10) . .
C24 C25 N5 Ru1 -172.4(8) . .
C26 C25 N5 Ru1 6.8(11) . .
N1 Ru1 N5 C21 84.3(10) . .
N2 Ru1 N5 C21 125(5) . .
N3 Ru1 N5 C21 -12.6(11) . .
N6 Ru1 N5 C21 176.5(10) . .
N4 Ru1 N5 C21 -90.3(10) . .
N1 Ru1 N5 C25 -100.2(8) . .
N2 Ru1 N5 C25 -60(5) . .
N3 Ru1 N5 C25 162.9(8) . .
N6 Ru1 N5 C25 -8.0(8) . .
N4 Ru1 N5 C25 85.2(8) . .
C29 C30 N6 C26 1.7(18) . .
C29 C30 N6 Ru1 -168.1(9) . .
C27 C26 N6 C30 -2.6(16) . .
C25 C26 N6 C30 -177.9(10) . .
C27 C26 N6 Ru1 168.7(8) . .
C25 C26 N6 Ru1 -6.6(12) . .
N1 Ru1 N6 C30 -85.2(10) . .
N5 Ru1 N6 C30 178.1(11) . .
N2 Ru1 N6 C30 -5.6(11) . .
N3 Ru1 N6 C30 126(2) . .
N4 Ru1 N6 C30 91.9(10) . .
N1 Ru1 N6 C26 104.6(8) . .
N5 Ru1 N6 C26 7.9(8) . .
N2 Ru1 N6 C26 -175.8(8) . .
N3 Ru1 N6 C26 -44(2) . .
N4 Ru1 N6 C26 -78.3(8) . .
C34 C33 N7 C37 1(2) . .
C34 C33 N7 Ru2 -175.6(14) . .
C36 C37 N7 C33 0(2) . .
C38 C37 N7 C33 -178.8(12) . .
C36 C37 N7 Ru2 176.6(11) . .
C38 C37 N7 Ru2 -1.9(15) . .
N10 Ru2 N7 C33 123(3) . .
N11 Ru2 N7 C33 -9.2(12) . .
N9 Ru2 N7 C33 87.5(12) . .
N8 Ru2 N7 C33 176.6(12) . .
N12 Ru2 N7 C33 -87.9(12) . .
N10 Ru2 N7 C37 -53(3) . .
N11 Ru2 N7 C37 174.3(9) . .
N9 Ru2 N7 C37 -89.1(10) . .
N8 Ru2 N7 C37 0.1(9) . .
N12 Ru2 N7 C37 95.5(10) . .
C41 C42 N8 C38 -0.5(19) . .
C41 C42 N8 Ru2 -178.2(10) . .
C39 C38 N8 C42 -0.7(19) . .
C37 C38 N8 C42 178.5(11) . .
C39 C38 N8 Ru2 177.3(10) . .
C37 C38 N8 Ru2 -3.4(14) . .
N7 Ru2 N8 C42 179.7(11) . .
N10 Ru2 N8 C42 -7.5(11) . .
N11 Ru2 N8 C42 130(3) . .
N9 Ru2 N8 C42 -87.0(11) . .
N12 Ru2 N8 C42 91.6(11) . .
N7 Ru2 N8 C38 1.9(8) . .
N10 Ru2 N8 C38 174.7(9) . .
N11 Ru2 N8 C38 -48(3) . .
N9 Ru2 N8 C38 95.2(9) . .
N12 Ru2 N8 C38 -86.2(9) . .
C44 C43 N9 C47 -1(2) . .
C44 C43 N9 Ru2 -178.1(12) . .
C46 C47 N9 C43 2(2) . .
C48 C47 N9 C43 -175.8(13) . .
C46 C47 N9 Ru2 -179.7(11) . .
C48 C47 N9 Ru2 2.1(16) . .
N7 Ru2 N9 C43 -11.3(13) . .
N10 Ru2 N9 C43 174.1(13) . .
N11 Ru2 N9 C43 84.4(13) . .
N8 Ru2 N9 C43 -91.0(13) . .
N12 Ru2 N9 C43 105(6) . .
N7 Ru2 N9 C47 171.0(10) . .
N10 Ru2 N9 C47 -3.6(9) . .
N11 Ru2 N9 C47 -93.3(10) . .
N8 Ru2 N9 C47 91.3(10) . .
N12 Ru2 N9 C47 -73(5) . .
C51 C52 N10 C48 3.9(18) . .
C51 C52 N10 Ru2 -176.6(10) . .
C49 C48 N10 C52 -4.0(18) . .
C47 C48 N10 C52 174.5(11) . .
C49 C48 N10 Ru2 176.5(11) . .
C47 C48 N10 Ru2 -5.1(13) . .
N7 Ru2 N10 C52 149(2) . .
N11 Ru2 N10 C52 -78.4(10) . .
N9 Ru2 N10 C52 -174.6(10) . .
N8 Ru2 N10 C52 96.6(10) . .
N12 Ru2 N10 C52 0.5(10) . .
N7 Ru2 N10 C48 -32(3) . .
N11 Ru2 N10 C48 101.1(8) . .
N9 Ru2 N10 C48 4.9(8) . .
N8 Ru2 N10 C48 -83.9(8) . .
N12 Ru2 N10 C48 -180.0(8) . .
C54 C53 N11 C57 6.7(19) . .
C54 C53 N11 Ru2 -168.2(10) . .
C56 C57 N11 C53 -6.2(18) . .
C58 C57 N11 C53 175.4(11) . .
C56 C57 N11 Ru2 169.2(9) . .
C58 C57 N11 Ru2 -9.2(12) . .
N7 Ru2 N11 C53 95.5(11) . .
N10 Ru2 N11 C53 -77.9(11) . .
N9 Ru2 N11 C53 1.6(12) . .
N8 Ru2 N11 C53 144(3) . .
N12 Ru2 N11 C53 -176.5(11) . .
N7 Ru2 N11 C57 -79.6(8) . .
N10 Ru2 N11 C57 107.0(8) . .
N9 Ru2 N11 C57 -173.4(9) . .
N8 Ru2 N11 C57 -31(3) . .
N12 Ru2 N11 C57 8.4(8) . .
C61 C62 N12 C58 -0.6(18) . .
C61 C62 N12 Ru2 175.7(9) . .
C59 C58 N12 C62 -0.7(17) . .
C57 C58 N12 C62 179.8(11) . .
C59 C58 N12 Ru2 -177.3(9) . .
C57 C58 N12 Ru2 3.2(13) . .
N7 Ru2 N12 C62 -87.0(11) . .
N10 Ru2 N12 C62 88.2(11) . .
N11 Ru2 N12 C62 177.4(11) . .
N9 Ru2 N12 C62 157(5) . .
N8 Ru2 N12 C62 -7.4(11) . .
N7 Ru2 N12 C58 89.3(9) . .
N10 Ru2 N12 C58 -95.4(9) . .
N11 Ru2 N12 C58 -6.2(9) . .
N9 Ru2 N12 C58 -27(6) . .
N8 Ru2 N12 C58 169.0(9) . .
C68 C69 N13 C65 1(2) . .
C70 C69 N13 C65 -175.9(13) . .
C68 C69 N13 Ru3 179.7(12) . .
C70 C69 N13 Ru3 3.0(17) . .
C66 C65 N13 C69 -2(2) . .
C66 C65 N13 Ru3 179.3(12) . .
N15 Ru3 N13 C69 -93.4(11) . .
N14 Ru3 N13 C69 -4.0(11) . .
N18 Ru3 N13 C69 90.2(11) . .
N17 Ru3 N13 C69 169.0(11) . .
N16 Ru3 N13 C69 -49(4) . .
N15 Ru3 N13 C65 85.4(11) . .
N14 Ru3 N13 C65 174.9(12) . .
N18 Ru3 N13 C65 -90.9(11) . .
N17 Ru3 N13 C65 -12.1(11) . .
N16 Ru3 N13 C65 130(3) . .
C71 C70 N14 C74 -4(2) . .
C69 C70 N14 C74 179.5(14) . .
C71 C70 N14 Ru3 172.8(15) . .
C69 C70 N14 Ru3 -4.1(18) . .
C73 C74 N14 C70 3(2) . .
C73 C74 N14 Ru3 -172.9(14) . .
N15 Ru3 N14 C70 101.0(11) . .
N18 Ru3 N14 C70 -82.1(11) . .
N17 Ru3 N14 C70 -43(3) . .
N16 Ru3 N14 C70 179.3(11) . .
N13 Ru3 N14 C70 4.3(11) . .
N15 Ru3 N14 C74 -82.8(12) . .
N18 Ru3 N14 C74 94.1(12) . .
N17 Ru3 N14 C74 133(2) . .
N16 Ru3 N14 C74 -4.5(13) . .
N13 Ru3 N14 C74 -179.5(13) . .
C76 C75 N15 C79 -1(2) . .
C76 C75 N15 Ru3 176.8(12) . .
C78 C79 N15 C75 0.4(19) . .
C80 C79 N15 C75 -176.0(11) . .
C78 C79 N15 Ru3 -178.0(11) . .
C80 C79 N15 Ru3 5.6(13) . .
N14 Ru3 N15 C75 -87.5(11) . .
N18 Ru3 N15 C75 128(4) . .
N17 Ru3 N15 C75 87.0(11) . .
N16 Ru3 N15 C75 176.1(11) . .
N13 Ru3 N15 C75 -8.8(11) . .
N14 Ru3 N15 C79 90.8(9) . .
N18 Ru3 N15 C79 -53(4) . .
N17 Ru3 N15 C79 -94.8(9) . .
N16 Ru3 N15 C79 -5.6(9) . .
N13 Ru3 N15 C79 169.4(9) . .
C83 C84 N16 C80 -0.6(19) . .
C83 C84 N16 Ru3 179.5(10) . .
C81 C80 N16 C84 -2.4(18) . .
C79 C80 N16 C84 177.0(11) . .
C81 C80 N16 Ru3 177.5(10) . .
C79 C80 N16 Ru3 -3.1(13) . .
N15 Ru3 N16 C84 -175.5(10) . .
N14 Ru3 N16 C84 95.0(10) . .
N18 Ru3 N16 C84 0.5(10) . .
N17 Ru3 N16 C84 -78.6(10) . .
N13 Ru3 N16 C84 139(3) . .
N15 Ru3 N16 C80 4.6(8) . .
N14 Ru3 N16 C80 -84.9(9) . .
N18 Ru3 N16 C80 -179.4(8) . .
N17 Ru3 N16 C80 101.6(9) . .
N13 Ru3 N16 C80 -40(4) . .
C86 C85 N17 C89 1.7(16) . .
C86 C85 N17 Ru3 -171.6(8) . .
C88 C89 N17 C85 -3.0(14) . .
C90 C89 N17 C85 179.4(9) . .
C88 C89 N17 Ru3 171.0(7) . .
C90 C89 N17 Ru3 -6.5(11) . .
N15 Ru3 N17 C85 -4.1(9) . .
N14 Ru3 N17 C85 140(2) . .
N18 Ru3 N17 C85 179.5(9) . .
N16 Ru3 N17 C85 -82.3(9) . .
N13 Ru3 N17 C85 93.4(9) . .
N15 Ru3 N17 C89 -177.5(7) . .
N14 Ru3 N17 C89 -33(3) . .
N18 Ru3 N17 C89 6.1(7) . .
N16 Ru3 N17 C89 104.2(7) . .
N13 Ru3 N17 C89 -80.1(7) . .
C93 C94 N18 C90 -1.5(18) . .
C93 C94 N18 Ru3 174.7(10) . .
C91 C90 N18 C94 1.2(15) . .
C89 C90 N18 C94 179.3(10) . .
C91 C90 N18 Ru3 -175.4(8) . .
C89 C90 N18 Ru3 2.7(11) . .
N15 Ru3 N18 C94 137(4) . .
N14 Ru3 N18 C94 -7.0(10) . .
N17 Ru3 N18 C94 179.0(10) . .
N16 Ru3 N18 C94 90.0(10) . .
N13 Ru3 N18 C94 -85.4(10) . .
N15 Ru3 N18 C90 -47(4) . .
N14 Ru3 N18 C90 169.3(8) . .
N17 Ru3 N18 C90 -4.7(7) . .
N16 Ru3 N18 C90 -93.8(8) . .
N13 Ru3 N18 C90 90.8(8) . .
O4 C32 O3 Tb1 2.4(10) . .
C28 C32 O3 Tb1 -176.7(7) . .
O6 Tb1 O3 C32 153.7(6) . .
O3W Tb1 O3 C32 -2.2(7) . .
O1W Tb1 O3 C32 -74.2(6) . .
O10 Tb1 O3 C32 70.9(6) . .
O2W Tb1 O3 C32 -144.1(6) . .
O4 Tb1 O3 C32 -1.2(5) . .
O5 Tb1 O3 C32 -153.2(6) . .
O9 Tb1 O3 C32 96.7(6) . .
C63 Tb1 O3 C32 179.7(6) . .
C95 Tb1 O3 C32 81.7(6) . .
O3 C32 O4 Tb1 -2.2(9) . .
C28 C32 O4 Tb1 176.9(8) . .
O6 Tb1 O4 C32 -31.7(6) . .
O3 Tb1 O4 C32 1.2(5) . .
O3W Tb1 O4 C32 -179.5(6) . .
O1W Tb1 O4 C32 99.0(6) . .
O10 Tb1 O4 C32 -96.7(6) . .
O2W Tb1 O4 C32 133.5(7) . .
O5 Tb1 O4 C32 31.1(6) . .
O9 Tb1 O4 C32 -121.7(5) . .
C63 Tb1 O4 C32 2.4(7) . .
C95 Tb1 O4 C32 -108.3(6) . .
O6 C63 O5 Tb1 1.9(10) . .
C55 C63 O5 Tb1 -176.7(9) . .
O6 Tb1 O5 C63 -1.1(6) . .
O3 Tb1 O5 C63 -96.7(6) . .
O3W Tb1 O5 C63 127.9(6) . .
O1W Tb1 O5 C63 173.0(6) . .
O10 Tb1 O5 C63 -30.4(7) . .
O2W Tb1 O5 C63 89.1(6) . .
O4 Tb1 O5 C63 -121.5(6) . .
O9 Tb1 O5 C63 31.8(7) . .
C95 Tb1 O5 C63 2.8(7) . .
C32 Tb1 O5 C63 -108.2(6) . .
O5 C63 O6 Tb1 -2.1(11) . .
C55 C63 O6 Tb1 176.6(8) . .
O3 Tb1 O6 C63 72.1(6) . .
O3W Tb1 O6 C63 -137.9(6) . .
O1W Tb1 O6 C63 -6.7(7) . .
O10 Tb1 O6 C63 159.1(6) . .
O2W Tb1 O6 C63 -74.7(6) . .
O4 Tb1 O6 C63 97.9(6) . .
O5 Tb1 O6 C63 1.1(6) . .
O9 Tb1 O6 C63 -148.6(6) . .
C95 Tb1 O6 C63 -175.9(6) . .
C32 Tb1 O6 C63 83.9(6) . .
O10 C95 O9 Tb1 -0.4(9) . .
C87 C95 O9 Tb1 -176.9(8) . .
O6 Tb1 O9 C95 -94.3(5) . .
O3 Tb1 O9 C95 -33.3(7) . .
O3W Tb1 O9 C95 92.8(6) . .
O1W Tb1 O9 C95 132.4(5) . .
O10 Tb1 O9 C95 0.2(5) . .
O2W Tb1 O9 C95 -179.2(6) . .
O4 Tb1 O9 C95 31.2(6) . .
O5 Tb1 O9 C95 -121.4(5) . .
C63 Tb1 O9 C95 -107.8(6) . .
C32 Tb1 O9 C95 1.8(7) . .
O9 C95 O10 Tb1 0.5(10) . .
C87 C95 O10 Tb1 177.0(7) . .
O6 Tb1 O10 C95 72.6(6) . .
O3 Tb1 O10 C95 155.6(6) . .
O3W Tb1 O10 C95 -72.7(6) . .
O1W Tb1 O10 C95 -125.9(6) . .
O2W Tb1 O10 C95 0.4(7) . .
O4 Tb1 O10 C95 -152.4(6) . .
O5 Tb1 O10 C95 95.8(6) . .
O9 Tb1 O10 C95 -0.2(5) . .
C63 Tb1 O10 C95 82.2(6) . .
C32 Tb1 O10 C95 -179.0(6) . .
O14 N19 O13 O14 180.000(13) 2_556 .
O14 N19 O13 O14 180.000(15) . 2_556
O14 N19 O14 O13 180.00(2) 2_556 .
O14 O13 O14 N19 0.000(9) 2_556 .
